data_1515797
loop_
_publ_author_name
'Peng, Yang'
'Fischer, Roland C.'
'Merrill, W. Alexander'
'Fischer, Jelena'
'Pu, Lihung'
'Ellis, Bobby D.'
'Fettinger, James C.'
'Herber, Rolfe H.'
'Power, Philip P.'

_publ_section_title
;
 Substituent effects in ditetrel alkyne analogues: multiple vs. single
 bonded isomers
;
_journal_issue 4
_journal_name_full 'Chemical Science'
_journal_page_first 461
_journal_paper_doi 10.1039/c0sc00240b
_journal_volume 1
_journal_year 2010
_chemical_formula_moiety '2(C66 H90 Ge2 Si2), 0.5(C4 H10 O)'
_chemical_formula_sum 'C67 H92.5 Ge2 O0.25 Si2'
_chemical_formula_weight 1103.27
_chemical_name_systematic
;
?
;
_space_group_IT_number 14
_symmetry_cell_setting monoclinic
_symmetry_space_group_name_Hall '-P 2ybc'
_symmetry_space_group_name_H-M 'P 1 21/c 1'
_atom_sites_solution_hydrogens geom
_atom_sites_solution_primary direct
_atom_sites_solution_secondary difmap
_audit_creation_method SHELXL-97
_cell_angle_alpha 90.00
_cell_angle_beta 98.6700(10)
_cell_angle_gamma 90.00
_cell_formula_units_Z 8
_cell_length_a 12.9150(8)
_cell_length_b 45.098(3)
_cell_length_c 22.5681(14)
_cell_measurement_reflns_used 9776
_cell_measurement_temperature 90(2)
_cell_measurement_theta_max 22.28
_cell_measurement_theta_min 2.18
_cell_volume 12994.4(14)
_computing_cell_refinement 'SAINT (7.23A) (Bruker, 2008)'
_computing_data_collection 'Apex2 (2.0-2) (Bruker, 2006)'
_computing_data_reduction 'SAINT (7.23A) (Bruker, 2008)'
_computing_molecular_graphics 'SHELXTL 5.1, XP (Sheldrick, 1994)'
_computing_publication_material SHELXL97
_computing_structure_refinement 'SHELXL-97 (Sheldrick, 2008)'
_computing_structure_solution 'SHELXS-97 (Sheldrick, 2008)'
_diffrn_ambient_temperature 90(2)
_diffrn_measured_fraction_theta_full 1.000
_diffrn_measured_fraction_theta_max 1.000
_diffrn_measurement_device_type 'Bruker SMART APEXII CCD'
_diffrn_measurement_method '\w and \f'
_diffrn_radiation_monochromator graphite
_diffrn_radiation_source 'fine-focus sealed tube'
_diffrn_radiation_type MoK\a
_diffrn_radiation_wavelength 0.71073
_diffrn_reflns_av_R_equivalents 0.1368
_diffrn_reflns_av_sigmaI/netI 0.1249
_diffrn_reflns_limit_h_max 15
_diffrn_reflns_limit_h_min -15
_diffrn_reflns_limit_k_max 54
_diffrn_reflns_limit_k_min -54
_diffrn_reflns_limit_l_max 27
_diffrn_reflns_limit_l_min -27
_diffrn_reflns_number 90292
_diffrn_reflns_theta_full 25.25
_diffrn_reflns_theta_max 25.25
_diffrn_reflns_theta_min 1.63
_exptl_absorpt_coefficient_mu 0.998
_exptl_absorpt_correction_T_max 0.7949
_exptl_absorpt_correction_T_min 0.7695
_exptl_absorpt_correction_type multi-scan
_exptl_absorpt_process_details 'SADABS 2006/1 (Sheldrick, 2006)'
_exptl_crystal_colour Red
_exptl_crystal_density_diffrn 1.128
_exptl_crystal_density_method 'not measured'
_exptl_crystal_description Block
_exptl_crystal_F_000 4708
_exptl_crystal_size_max 0.28
_exptl_crystal_size_mid 0.24
_exptl_crystal_size_min 0.24
_refine_diff_density_max 1.780
_refine_diff_density_min -1.071
_refine_diff_density_rms 0.093
_refine_ls_extinction_method none
_refine_ls_goodness_of_fit_ref 1.050
_refine_ls_hydrogen_treatment constr
_refine_ls_matrix_type full
_refine_ls_number_parameters 1322
_refine_ls_number_reflns 23543
_refine_ls_number_restraints 2
_refine_ls_restrained_S_all 1.050
_refine_ls_R_factor_all 0.1435
_refine_ls_R_factor_gt 0.0787
_refine_ls_shift/su_max 0.001
_refine_ls_shift/su_mean 0.000
_refine_ls_structure_factor_coef Fsqd
_refine_ls_weighting_details 'calc w=1/[\s^2^(Fo^2^)+(0.0888P)^2^+0.3829P] where P=(Fo^2^+2Fc^2^)/3'
_refine_ls_weighting_scheme calc
_refine_ls_wR_factor_gt 0.1695
_refine_ls_wR_factor_ref 0.1932
_reflns_number_gt 13403
_reflns_number_total 23543
_reflns_threshold_expression >2sigma(I)
_cod_data_source_file c0sc00240b.txt
_cod_data_source_block rf25ffmi
_cod_depositor_comments
;
The following automatic conversions were performed:

'_symmetry_cell_setting' value 'Monoclinic' changed to 'monoclinic'
according to
/usr/data/users/saulius/automatic-downloads/retrospective/RSC/lib/dictionaries/cif_core.dic
dictionary named 'cif_core.dic' version 2.4.2 from
2011-04-26.

'_exptl_absorpt_correction_type' value 'Multi-scan'
changed to 'multi-scan' according to
/usr/data/users/saulius/automatic-downloads/retrospective/RSC/lib/dictionaries/cif_core.dic
dictionary named 'cif_core.dic' version 2.4.2 from 2011-04-26.

Automatic conversion script
Id: cif_fix_values 2281 2013-09-26 08:29:07Z andrius 
;
_cod_original_cell_volume 12994.3(14)
_cod_original_sg_symbol_H-M 'P 21/c'
_cod_original_formula_sum 'C67 H92.50 Ge2 O0.25 Si2'
_cod_database_code 1515797

loop_
_symmetry_equiv_pos_as_xyz
'x, y, z'
'-x, y+1/2, -z+1/2'
'-x, -y, -z'
'x, -y-1/2, z-1/2'

loop_
_atom_site_label
_atom_site_type_symbol
_atom_site_fract_x
_atom_site_fract_y
_atom_site_fract_z
_atom_site_U_iso_or_equiv
_atom_site_adp_type
_atom_site_occupancy
_atom_site_symmetry_multiplicity
_atom_site_calc_flag
_atom_site_refinement_flags
_atom_site_disorder_assembly
_atom_site_disorder_group
Ge1 Ge 0.55764(5) 0.131701(15) 0.39711(3) 0.02992(18) Uani 1 1 d . . .
Ge2 Ge 0.47835(6) 0.130000(15) 0.47896(3) 0.02925(17) Uani 1 1 d . . .
Si1 Si 0.57798(14) 0.03050(4) 0.18298(8) 0.0303(4) Uani 1 1 d . . .
Si2 Si 0.48766(14) 0.22231(4) 0.70993(7) 0.0266(4) Uani 1 1 d . . .
C1 C 0.5491(4) 0.10287(12) 0.3309(2) 0.0204(13) Uani 1 1 d . . .
C2 C 0.6354(5) 0.10340(13) 0.2996(3) 0.0250(14) Uani 1 1 d . . .
C3 C 0.6437(5) 0.08266(13) 0.2549(2) 0.0258(14) Uani 1 1 d . . .
H3 H 0.7033 0.0832 0.2349 0.031 Uiso 1 1 calc R . .
C4 C 0.5665(4) 0.06094(13) 0.2383(2) 0.0237(13) Uani 1 1 d . . .
C5 C 0.4785(4) 0.06204(13) 0.2684(2) 0.0222(13) Uani 1 1 d . . .
H5 H 0.4234 0.0483 0.2574 0.027 Uiso 1 1 calc R . .
C6 C 0.4688(5) 0.08233(12) 0.3134(2) 0.0217(13) Uani 1 1 d . . .
C7 C 0.7206(5) 0.12627(14) 0.3156(3) 0.0300(15) Uani 1 1 d . . .
C8 C 0.8081(5) 0.11931(17) 0.3588(3) 0.0425(18) Uani 1 1 d . . .
C9 C 0.8875(6) 0.1414(2) 0.3705(3) 0.053(2) Uani 1 1 d . . .
H9 H 0.9483 0.1374 0.3987 0.064 Uiso 1 1 calc R . .
C10 C 0.8779(7) 0.1679(2) 0.3423(4) 0.060(2) Uani 1 1 d . . .
H10 H 0.9314 0.1823 0.3515 0.072 Uiso 1 1 calc R . .
C11 C 0.7926(6) 0.17429(17) 0.3008(3) 0.047(2) Uani 1 1 d . . .
H11 H 0.7878 0.1931 0.2818 0.057 Uiso 1 1 calc R . .
C12 C 0.7122(5) 0.15368(14) 0.2859(3) 0.0337(16) Uani 1 1 d . . .
C13 C 0.8186(6) 0.08973(18) 0.3874(3) 0.050(2) Uani 1 1 d . . .
H13 H 0.7478 0.0803 0.3801 0.061 Uiso 1 1 calc R . .
C14 C 0.8529(9) 0.0900(2) 0.4549(4) 0.098(4) Uani 1 1 d . . .
H14A H 0.9262 0.0964 0.4638 0.147 Uiso 1 1 calc R . .
H14B H 0.8457 0.0701 0.4710 0.147 Uiso 1 1 calc R . .
H14C H 0.8088 0.1039 0.4735 0.147 Uiso 1 1 calc R . .
C15 C 0.8921(8) 0.0704(3) 0.3553(5) 0.110(4) Uani 1 1 d . . .
H15A H 0.8727 0.0724 0.3118 0.165 Uiso 1 1 calc R . .
H15B H 0.8854 0.0495 0.3666 0.165 Uiso 1 1 calc R . .
H15C H 0.9647 0.0768 0.3670 0.165 Uiso 1 1 calc R . .
C16 C 0.6211(6) 0.16122(14) 0.2380(3) 0.0391(18) Uani 1 1 d . . .
H16 H 0.5934 0.1421 0.2194 0.047 Uiso 1 1 calc R . .
C17 C 0.5325(5) 0.17615(15) 0.2633(3) 0.0411(18) Uani 1 1 d . . .
H17A H 0.5108 0.1637 0.2948 0.062 Uiso 1 1 calc R . .
H17B H 0.4730 0.1790 0.2313 0.062 Uiso 1 1 calc R . .
H17C H 0.5561 0.1954 0.2802 0.062 Uiso 1 1 calc R . .
C18 C 0.6511(6) 0.18076(16) 0.1873(3) 0.051(2) Uani 1 1 d . . .
H18A H 0.6665 0.2009 0.2024 0.076 Uiso 1 1 calc R . .
H18B H 0.5928 0.1813 0.1541 0.076 Uiso 1 1 calc R . .
H18C H 0.7132 0.1725 0.1732 0.076 Uiso 1 1 calc R . .
C19 C 0.3726(5) 0.08094(13) 0.3422(3) 0.0270(14) Uani 1 1 d . . .
C20 C 0.2832(5) 0.09738(14) 0.3185(3) 0.0311(15) Uani 1 1 d . . .
C21 C 0.1920(6) 0.09399(17) 0.3450(3) 0.048(2) Uani 1 1 d . . .
H21 H 0.1301 0.1045 0.3295 0.057 Uiso 1 1 calc R . .
C22 C 0.1926(6) 0.07559(19) 0.3932(3) 0.054(2) Uani 1 1 d . . .
H22 H 0.1308 0.0738 0.4111 0.065 Uiso 1 1 calc R . .
C23 C 0.2798(6) 0.05950(17) 0.4167(3) 0.046(2) Uani 1 1 d . . .
H23 H 0.2776 0.0470 0.4503 0.055 Uiso 1 1 calc R . .
C24 C 0.3708(5) 0.06159(14) 0.3912(3) 0.0324(16) Uani 1 1 d . . .
C25 C 0.2832(5) 0.11727(15) 0.2640(3) 0.0405(17) Uani 1 1 d . . .
H25 H 0.3579 0.1221 0.2613 0.049 Uiso 1 1 calc R . .
C26 C 0.2260(6) 0.14638(16) 0.2676(4) 0.057(2) Uani 1 1 d . . .
H26A H 0.1511 0.1425 0.2667 0.086 Uiso 1 1 calc R . .
H26B H 0.2361 0.1589 0.2335 0.086 Uiso 1 1 calc R . .
H26C H 0.2538 0.1565 0.3050 0.086 Uiso 1 1 calc R . .
C27 C 0.2387(6) 0.10087(16) 0.2067(3) 0.050(2) Uani 1 1 d . . .
H27A H 0.2832 0.0838 0.2012 0.074 Uiso 1 1 calc R . .
H27B H 0.2365 0.1143 0.1724 0.074 Uiso 1 1 calc R . .
H27C H 0.1676 0.0940 0.2096 0.074 Uiso 1 1 calc R . .
C28 C 0.4645(6) 0.04292(15) 0.4148(3) 0.0400(18) Uani 1 1 d . . .
H28 H 0.5272 0.0521 0.4010 0.048 Uiso 1 1 calc R . .
C29 C 0.4863(7) 0.04089(16) 0.4830(3) 0.061(2) Uani 1 1 d . . .
H29A H 0.4837 0.0608 0.5003 0.092 Uiso 1 1 calc R . .
H29B H 0.5559 0.0323 0.4954 0.092 Uiso 1 1 calc R . .
H29C H 0.4333 0.0283 0.4973 0.092 Uiso 1 1 calc R . .
C31 C 0.4973(9) 0.0393(2) 0.1106(4) 0.108(4) Uani 1 1 d . . .
H31A H 0.5022 0.0231 0.0823 0.161 Uiso 1 1 calc R . .
H31B H 0.5227 0.0577 0.0946 0.161 Uiso 1 1 calc R . .
H31C H 0.4242 0.0419 0.1165 0.161 Uiso 1 1 calc R . .
C32 C 0.5313(6) -0.00440(15) 0.2128(4) 0.062(3) Uani 1 1 d . . .
H32A H 0.4577 -0.0022 0.2179 0.093 Uiso 1 1 calc R . .
H32B H 0.5735 -0.0089 0.2516 0.093 Uiso 1 1 calc R . .
H32C H 0.5380 -0.0206 0.1846 0.093 Uiso 1 1 calc R . .
C33 C 0.7150(6) 0.02487(16) 0.1726(4) 0.056(2) Uani 1 1 d . . .
H33A H 0.7579 0.0214 0.2116 0.083 Uiso 1 1 calc R . .
H33B H 0.7404 0.0426 0.1541 0.083 Uiso 1 1 calc R . .
H33C H 0.7197 0.0077 0.1466 0.083 Uiso 1 1 calc R . .
C34 C 0.4968(5) 0.15779(13) 0.5467(2) 0.0229(14) Uani 1 1 d . . .
C35 C 0.4511(4) 0.14821(12) 0.5961(2) 0.0217(13) Uani 1 1 d . . .
C36 C 0.4511(5) 0.16696(13) 0.6453(2) 0.0249(14) Uani 1 1 d . . .
H36 H 0.4195 0.1603 0.6782 0.030 Uiso 1 1 calc R . .
C37 C 0.4955(5) 0.19517(13) 0.6478(2) 0.0242(14) Uani 1 1 d . . .
C38 C 0.5411(5) 0.20372(13) 0.5981(2) 0.0240(14) Uani 1 1 d . . .
H38 H 0.5731 0.2227 0.5989 0.029 Uiso 1 1 calc R . .
C39 C 0.5425(4) 0.18641(13) 0.5480(2) 0.0229(13) Uani 1 1 d . . .
C40 C 0.3949(5) 0.11924(13) 0.5934(3) 0.0289(15) Uani 1 1 d . . .
C41 C 0.2893(6) 0.11779(14) 0.5665(3) 0.0344(16) Uani 1 1 d . . .
C42 C 0.2370(6) 0.09063(17) 0.5637(3) 0.048(2) Uani 1 1 d . . .
H42 H 0.1659 0.0897 0.5454 0.058 Uiso 1 1 calc R . .
C43 C 0.2857(7) 0.06548(19) 0.5867(3) 0.056(2) Uani 1 1 d . . .
H43 H 0.2487 0.0472 0.5844 0.067 Uiso 1 1 calc R . .
C44 C 0.3883(7) 0.06667(15) 0.6132(3) 0.053(2) Uani 1 1 d . . .
H44 H 0.4213 0.0489 0.6291 0.063 Uiso 1 1 calc R . .
C45 C 0.4477(6) 0.09353(14) 0.6180(3) 0.0382(18) Uani 1 1 d . . .
C46 C 0.5587(6) 0.09504(16) 0.6492(3) 0.052(2) Uani 1 1 d . . .
H46 H 0.5832 0.1160 0.6481 0.062 Uiso 1 1 calc R . .
C47 C 0.5680(8) 0.0853(2) 0.7152(3) 0.093(3) Uani 1 1 d . . .
H47A H 0.5265 0.0987 0.7366 0.139 Uiso 1 1 calc R . .
H47B H 0.6416 0.0861 0.7339 0.139 Uiso 1 1 calc R . .
H47C H 0.5418 0.0650 0.7172 0.139 Uiso 1 1 calc R . .
C48 C 0.6320(7) 0.0753(2) 0.6173(4) 0.087(3) Uani 1 1 d . . .
H48A H 0.6077 0.0547 0.6167 0.131 Uiso 1 1 calc R . .
H48B H 0.7035 0.0765 0.6390 0.131 Uiso 1 1 calc R . .
H48C H 0.6309 0.0823 0.5761 0.131 Uiso 1 1 calc R . .
C50 C 0.1578(7) 0.1544(2) 0.5916(4) 0.086(3) Uani 1 1 d . . .
H50A H 0.1156 0.1373 0.6002 0.130 Uiso 1 1 calc R . .
H50B H 0.1114 0.1706 0.5753 0.130 Uiso 1 1 calc R . .
H50C H 0.2011 0.1610 0.6287 0.130 Uiso 1 1 calc R . .
C51 C 0.1636(7) 0.14249(18) 0.4835(4) 0.070(3) Uani 1 1 d . . .
H51A H 0.2096 0.1375 0.4542 0.105 Uiso 1 1 calc R . .
H51B H 0.1279 0.1613 0.4722 0.105 Uiso 1 1 calc R . .
H51C H 0.1115 0.1267 0.4843 0.105 Uiso 1 1 calc R . .
C52 C 0.5900(5) 0.19857(12) 0.4961(2) 0.0217(13) Uani 1 1 d . . .
C53 C 0.6964(4) 0.19586(13) 0.4949(2) 0.0230(13) Uani 1 1 d . . .
C54 C 0.7389(5) 0.20789(14) 0.4469(3) 0.0315(15) Uani 1 1 d . . .
H54 H 0.8117 0.2061 0.4452 0.038 Uiso 1 1 calc R . .
C55 C 0.6729(5) 0.22266(14) 0.4012(3) 0.0309(15) Uani 1 1 d . . .
H55 H 0.7012 0.2310 0.3685 0.037 Uiso 1 1 calc R . .
C56 C 0.5691(5) 0.22506(13) 0.4034(3) 0.0344(16) Uani 1 1 d . . .
H56 H 0.5260 0.2353 0.3722 0.041 Uiso 1 1 calc R . .
C57 C 0.5237(5) 0.21304(13) 0.4497(2) 0.0243(14) Uani 1 1 d . . .
C58 C 0.7702(5) 0.18095(14) 0.5462(3) 0.0328(15) Uani 1 1 d . . .
H58 H 0.7271 0.1670 0.5667 0.039 Uiso 1 1 calc R . .
C59 C 0.8161(6) 0.20368(16) 0.5918(3) 0.052(2) Uani 1 1 d . . .
H59A H 0.8559 0.2184 0.5725 0.077 Uiso 1 1 calc R . .
H59B H 0.8629 0.1938 0.6241 0.077 Uiso 1 1 calc R . .
H59C H 0.7595 0.2136 0.6085 0.077 Uiso 1 1 calc R . .
C60 C 0.8551(6) 0.16301(19) 0.5238(3) 0.060(2) Uani 1 1 d . . .
H60A H 0.8240 0.1504 0.4904 0.090 Uiso 1 1 calc R . .
H60B H 0.8900 0.1505 0.5564 0.090 Uiso 1 1 calc R . .
H60C H 0.9064 0.1764 0.5102 0.090 Uiso 1 1 calc R . .
C61 C 0.4074(5) 0.21702(14) 0.4524(3) 0.0302(15) Uani 1 1 d . . .
H61 H 0.3852 0.2011 0.4788 0.036 Uiso 1 1 calc R . .
C62 C 0.3884(6) 0.24730(16) 0.4804(3) 0.050(2) Uani 1 1 d . . .
H62A H 0.4230 0.2477 0.5222 0.075 Uiso 1 1 calc R . .
H62B H 0.3130 0.2504 0.4791 0.075 Uiso 1 1 calc R . .
H62C H 0.4170 0.2631 0.4578 0.075 Uiso 1 1 calc R . .
C63 C 0.3402(5) 0.21437(16) 0.3904(3) 0.0435(18) Uani 1 1 d . . .
H63A H 0.3522 0.2317 0.3660 0.065 Uiso 1 1 calc R . .
H63B H 0.2660 0.2135 0.3950 0.065 Uiso 1 1 calc R . .
H63C H 0.3594 0.1963 0.3705 0.065 Uiso 1 1 calc R . .
C64 C 0.4096(5) 0.20635(14) 0.7653(3) 0.0355(16) Uani 1 1 d . . .
H64A H 0.4428 0.1880 0.7819 0.053 Uiso 1 1 calc R . .
H64B H 0.3385 0.2020 0.7453 0.053 Uiso 1 1 calc R . .
H64C H 0.4065 0.2206 0.7977 0.053 Uiso 1 1 calc R . .
C65 C 0.6222(5) 0.23217(14) 0.7475(3) 0.0350(16) Uani 1 1 d . . .
H65A H 0.6182 0.2491 0.7742 0.052 Uiso 1 1 calc R . .
H65B H 0.6659 0.2373 0.7171 0.052 Uiso 1 1 calc R . .
H65C H 0.6530 0.2152 0.7709 0.052 Uiso 1 1 calc R . .
C66 C 0.4199(5) 0.25611(14) 0.6747(3) 0.0355(16) Uani 1 1 d . . .
H66A H 0.3542 0.2503 0.6498 0.053 Uiso 1 1 calc R . .
H66B H 0.4653 0.2660 0.6497 0.053 Uiso 1 1 calc R . .
H66C H 0.4048 0.2697 0.7062 0.053 Uiso 1 1 calc R . .
C67 C 1.0021(5) 0.41738(13) 0.3626(2) 0.0235(13) Uani 1 1 d . . .
Ge3 Ge 0.94597(5) 0.357436(16) 0.46780(3) 0.03309(19) Uani 1 1 d . . .
Ge4 Ge 1.04967(5) 0.384237(15) 0.41672(3) 0.03090(18) Uani 1 1 d . . .
Si3 Si 1.05327(14) 0.26118(4) 0.69280(7) 0.0279(4) Uani 1 1 d . . .
Si4 Si 0.90070(15) 0.49928(4) 0.23734(8) 0.0337(4) Uani 1 1 d . . .
C68 C 0.9024(4) 0.41861(12) 0.3275(2) 0.0210(13) Uani 1 1 d . . .
C69 C 0.8773(5) 0.44299(12) 0.2909(2) 0.0227(13) Uani 1 1 d . . .
H69 H 0.8099 0.4435 0.2673 0.027 Uiso 1 1 calc R . .
C70 C 0.9443(5) 0.46683(12) 0.2864(2) 0.0219(13) Uani 1 1 d . . .
C71 C 1.0436(5) 0.46456(13) 0.3210(2) 0.0266(14) Uani 1 1 d . . .
H71 H 1.0923 0.4802 0.3196 0.032 Uiso 1 1 calc R . .
C72 C 1.1855(4) 0.43869(13) 0.3889(3) 0.0262(14) Uani 1 1 d . . .
C73 C 1.2606(5) 0.42398(15) 0.3607(3) 0.0340(16) Uani 1 1 d . . .
C74 C 1.3644(5) 0.42442(16) 0.3872(3) 0.0390(17) Uani 1 1 d . . .
H74 H 1.4155 0.4144 0.3686 0.047 Uiso 1 1 calc R . .
C75 C 1.3945(5) 0.43927(16) 0.4404(3) 0.0417(18) Uani 1 1 d . . .
H75 H 1.4662 0.4397 0.4578 0.050 Uiso 1 1 calc R . .
C76 C 1.3206(5) 0.45345(16) 0.4681(3) 0.0381(17) Uani 1 1 d . . .
H76 H 1.3423 0.4635 0.5049 0.046 Uiso 1 1 calc R . .
C77 C 1.1366(5) 0.46928(14) 0.4768(3) 0.0321(15) Uani 1 1 d . . .
H77 H 1.0652 0.4635 0.4565 0.039 Uiso 1 1 calc R . .
C78 C 1.2316(6) 0.40882(15) 0.2996(3) 0.0378(17) Uani 1 1 d . . .
H78 H 1.1537 0.4066 0.2928 0.045 Uiso 1 1 calc R . .
C79 C 1.0737(5) 0.44004(13) 0.3578(2) 0.0255(14) Uani 1 1 d . . .
C80 C 1.2163(5) 0.45347(14) 0.4442(3) 0.0297(15) Uani 1 1 d . . .
C81 C 1.1458(5) 0.45951(18) 0.5421(3) 0.050(2) Uani 1 1 d . . .
H81A H 1.1403 0.4379 0.5439 0.074 Uiso 1 1 calc R . .
H81B H 1.0894 0.4685 0.5604 0.074 Uiso 1 1 calc R . .
H81C H 1.2137 0.4658 0.5638 0.074 Uiso 1 1 calc R . .
C82 C 0.8231(5) 0.39481(13) 0.3270(2) 0.0243(14) Uani 1 1 d . . .
C83 C 0.8248(6) 0.37007(14) 0.2890(3) 0.0386(17) Uani 1 1 d . . .
C84 C 0.7434(7) 0.34991(16) 0.2858(3) 0.054(2) Uani 1 1 d . . .
H84 H 0.7426 0.3333 0.2598 0.065 Uiso 1 1 calc R . .
C85 C 0.6646(7) 0.35314(18) 0.3188(4) 0.063(3) Uani 1 1 d . . .
H85 H 0.6094 0.3390 0.3153 0.075 Uiso 1 1 calc R . .
C86 C 0.6643(6) 0.37689(16) 0.3575(3) 0.0427(18) Uani 1 1 d . . .
H86 H 0.6096 0.3787 0.3811 0.051 Uiso 1 1 calc R . .
C87 C 0.7421(5) 0.39794(13) 0.3621(3) 0.0269(14) Uani 1 1 d . . .
C88 C 0.9108(6) 0.36644(15) 0.2505(3) 0.048(2) Uani 1 1 d . . .
H88 H 0.9671 0.3809 0.2658 0.058 Uiso 1 1 calc R . .
C89 C 0.8725(8) 0.37465(19) 0.1851(3) 0.076(3) Uani 1 1 d . . .
H89A H 0.8105 0.3628 0.1700 0.114 Uiso 1 1 calc R . .
H89B H 0.9280 0.3706 0.1610 0.114 Uiso 1 1 calc R . .
H89C H 0.8545 0.3958 0.1825 0.114 Uiso 1 1 calc R . .
C90 C 0.9610(7) 0.33578(17) 0.2557(4) 0.069(3) Uani 1 1 d . . .
H90A H 0.9949 0.3325 0.2970 0.104 Uiso 1 1 calc R . .
H90B H 1.0135 0.3345 0.2286 0.104 Uiso 1 1 calc R . .
H90C H 0.9070 0.3207 0.2448 0.104 Uiso 1 1 calc R . .
C91 C 0.7397(5) 0.42480(14) 0.4032(3) 0.0311(15) Uani 1 1 d . . .
H91 H 0.8117 0.4335 0.4103 0.037 Uiso 1 1 calc R . .
C92 C 0.7100(5) 0.41653(16) 0.4639(3) 0.0441(18) Uani 1 1 d . . .
H92A H 0.6364 0.4104 0.4587 0.066 Uiso 1 1 calc R . .
H92B H 0.7200 0.4337 0.4907 0.066 Uiso 1 1 calc R . .
H92C H 0.7545 0.4002 0.4813 0.066 Uiso 1 1 calc R . .
C93 C 0.6651(5) 0.44845(16) 0.3733(3) 0.0444(19) Uani 1 1 d . . .
H93A H 0.6900 0.4555 0.3368 0.067 Uiso 1 1 calc R . .
H93B H 0.6625 0.4651 0.4010 0.067 Uiso 1 1 calc R . .
H93C H 0.5949 0.4400 0.3629 0.067 Uiso 1 1 calc R . .
C94 C 0.9884(4) 0.32997(13) 0.5346(2) 0.0228(13) Uani 1 1 d . . .
C95 C 1.0769(5) 0.31174(13) 0.5395(2) 0.0259(14) Uani 1 1 d . . .
C96 C 1.0970(5) 0.29204(13) 0.5874(2) 0.0255(14) Uani 1 1 d . . .
H96 H 1.1580 0.2800 0.5908 0.031 Uiso 1 1 calc R . .
C97 C 1.0307(5) 0.28937(12) 0.6307(2) 0.0224(13) Uani 1 1 d . . .
C98 C 0.9422(5) 0.30736(12) 0.6243(2) 0.0250(14) Uani 1 1 d . . .
H98 H 0.8962 0.3060 0.6533 0.030 Uiso 1 1 calc R . .
C99 C 0.6667(6) 0.30522(15) 0.4455(3) 0.049(2) Uani 1 1 d . . .
H99A H 0.5920 0.3090 0.4457 0.073 Uiso 1 1 calc R . .
H99B H 0.6752 0.2864 0.4251 0.073 Uiso 1 1 calc R . .
H99C H 0.6965 0.3213 0.4243 0.073 Uiso 1 1 calc R . .
C100 C 0.9212(5) 0.38586(13) 0.6358(3) 0.0289(14) Uani 1 1 d . . .
H100 H 0.9803 0.3725 0.6296 0.035 Uiso 1 1 calc R . .
C101 C 0.7233(5) 0.30357(13) 0.5099(3) 0.0272(14) Uani 1 1 d . . .
H101 H 0.7972 0.2974 0.5085 0.033 Uiso 1 1 calc R . .
C102 C 0.9182(5) 0.32749(12) 0.5766(2) 0.0234(13) Uani 1 1 d . . .
C103 C 0.7264(5) 0.33328(13) 0.5411(2) 0.0236(13) Uani 1 1 d . . .
C104 C 0.8193(5) 0.34518(13) 0.5723(2) 0.0248(14) Uani 1 1 d . . .
C105 C 0.8209(4) 0.37222(13) 0.6034(2) 0.0229(13) Uani 1 1 d . . .
C106 C 0.7258(5) 0.38663(13) 0.6043(3) 0.0290(15) Uani 1 1 d . . .
H106 H 0.7246 0.4045 0.6265 0.035 Uiso 1 1 calc R . .
C107 C 0.6326(5) 0.37542(14) 0.5737(3) 0.0320(15) Uani 1 1 d . . .
H107 H 0.5685 0.3857 0.5741 0.038 Uiso 1 1 calc R . .
C108 C 0.6348(5) 0.34893(13) 0.5424(3) 0.0303(15) Uani 1 1 d . . .
H108 H 0.5712 0.3413 0.5212 0.036 Uiso 1 1 calc R . .
C109 C 0.9199(6) 0.38813(17) 0.7033(3) 0.052(2) Uani 1 1 d . . .
H10A H 0.9887 0.3947 0.7233 0.078 Uiso 1 1 calc R . .
H10B H 0.9035 0.3687 0.7189 0.078 Uiso 1 1 calc R . .
H10C H 0.8665 0.4025 0.7110 0.078 Uiso 1 1 calc R . .
C110 C 1.1115(5) 0.29239(13) 0.4412(3) 0.0305(15) Uani 1 1 d . . .
C111 C 1.1438(5) 0.31128(13) 0.4906(3) 0.0265(14) Uani 1 1 d . . .
C112 C 1.2329(5) 0.32958(14) 0.4937(3) 0.0298(15) Uani 1 1 d . . .
C113 C 1.3448(6) 0.33202(17) 0.5942(3) 0.050(2) Uani 1 1 d . . .
H11A H 1.3119 0.3137 0.6053 0.076 Uiso 1 1 calc R . .
H11B H 1.3633 0.3444 0.6299 0.076 Uiso 1 1 calc R . .
H11C H 1.4082 0.3272 0.5772 0.076 Uiso 1 1 calc R . .
C114 C 1.2569(6) 0.31056(16) 0.3973(3) 0.0436(19) Uani 1 1 d . . .
H114 H 1.2967 0.3102 0.3652 0.052 Uiso 1 1 calc R . .
C115 C 1.1695(6) 0.29261(15) 0.3940(3) 0.0418(18) Uani 1 1 d . . .
H115 H 1.1492 0.2805 0.3598 0.050 Uiso 1 1 calc R . .
C116 C 1.2882(5) 0.32881(15) 0.4451(3) 0.0397(18) Uani 1 1 d . . .
H116 H 1.3481 0.3411 0.4452 0.048 Uiso 1 1 calc R . .
C117 C 1.2670(5) 0.34904(14) 0.5471(3) 0.0348(16) Uani 1 1 d . . .
H117 H 1.2034 0.3535 0.5658 0.042 Uiso 1 1 calc R . .
C118 C 1.3139(5) 0.37867(15) 0.5322(3) 0.0453(19) Uani 1 1 d . . .
H11D H 1.3815 0.3753 0.5186 0.068 Uiso 1 1 calc R . .
H11E H 1.3241 0.3912 0.5681 0.068 Uiso 1 1 calc R . .
H11F H 1.2662 0.3886 0.5004 0.068 Uiso 1 1 calc R . .
C119 C 0.9402(7) 0.2739(2) 0.3822(3) 0.079(3) Uani 1 1 d . . .
H11G H 0.9056 0.2933 0.3808 0.118 Uiso 1 1 calc R . .
H11H H 0.8876 0.2582 0.3818 0.118 Uiso 1 1 calc R . .
H11I H 0.9763 0.2717 0.3472 0.118 Uiso 1 1 calc R . .
C120 C 1.0199(5) 0.27151(15) 0.4396(3) 0.0360(16) Uani 1 1 d . . .
H120 H 0.9822 0.2774 0.4734 0.043 Uiso 1 1 calc R . .
C121 C 0.9922(7) 0.52991(16) 0.2528(4) 0.069(3) Uani 1 1 d . . .
H12A H 1.0588 0.5247 0.2397 0.104 Uiso 1 1 calc R . .
H12B H 1.0041 0.5340 0.2960 0.104 Uiso 1 1 calc R . .
H12C H 0.9632 0.5476 0.2312 0.104 Uiso 1 1 calc R . .
C122 C 0.7724(7) 0.5114(2) 0.2532(6) 0.131(6) Uani 1 1 d . . .
H12D H 0.7751 0.5139 0.2966 0.197 Uiso 1 1 calc R . .
H12E H 0.7197 0.4964 0.2386 0.197 Uiso 1 1 calc R . .
H12F H 0.7538 0.5303 0.2330 0.197 Uiso 1 1 calc R . .
C123 C 0.9262(5) 0.25354(14) 0.7188(3) 0.0338(16) Uani 1 1 d . . .
H12G H 0.8719 0.2504 0.6840 0.051 Uiso 1 1 calc R . .
H12H H 0.9069 0.2705 0.7421 0.051 Uiso 1 1 calc R . .
H12I H 0.9326 0.2357 0.7439 0.051 Uiso 1 1 calc R . .
C124 C 1.1058(5) 0.22636(14) 0.6633(3) 0.0401(17) Uani 1 1 d . . .
H12J H 1.1195 0.2118 0.6957 0.060 Uiso 1 1 calc R . .
H12K H 1.1710 0.2308 0.6479 0.060 Uiso 1 1 calc R . .
H12L H 1.0543 0.2183 0.6310 0.060 Uiso 1 1 calc R . .
C125 C 1.1497(7) 0.27568(17) 0.7562(3) 0.061(2) Uani 1 1 d . . .
H12M H 1.1224 0.2939 0.7717 0.091 Uiso 1 1 calc R . .
H12N H 1.2162 0.2799 0.7420 0.091 Uiso 1 1 calc R . .
H12O H 1.1610 0.2608 0.7882 0.091 Uiso 1 1 calc R . .
C126 C 0.6732(6) 0.28000(14) 0.5447(3) 0.0394(17) Uani 1 1 d . . .
H12P H 0.7150 0.2774 0.5843 0.059 Uiso 1 1 calc R . .
H12Q H 0.6700 0.2612 0.5228 0.059 Uiso 1 1 calc R . .
H12R H 0.6021 0.2862 0.5493 0.059 Uiso 1 1 calc R . .
C127 C 0.2289(5) 0.14554(16) 0.5457(3) 0.0457(19) Uani 1 1 d . . .
H127 H 0.2806 0.1619 0.5438 0.055 Uiso 1 1 calc R . .
C128 C 0.8906(11) 0.4882(2) 0.1576(3) 0.117(5) Uani 1 1 d . . .
H12S H 0.8832 0.5060 0.1323 0.176 Uiso 1 1 calc R . .
H12T H 0.8293 0.4754 0.1470 0.176 Uiso 1 1 calc R . .
H12U H 0.9540 0.4774 0.1515 0.176 Uiso 1 1 calc R . .
C129 C 1.2761(8) 0.37840(18) 0.2967(4) 0.073(3) Uani 1 1 d . . .
H12V H 1.2409 0.3682 0.2609 0.109 Uiso 1 1 calc R . .
H12W H 1.2653 0.3672 0.3325 0.109 Uiso 1 1 calc R . .
H12$ H 1.3513 0.3798 0.2949 0.109 Uiso 1 1 calc R . .
C130 C 1.2585(8) 0.4278(2) 0.2505(3) 0.080(3) Uani 1 1 d . . .
H13A H 1.3348 0.4294 0.2536 0.120 Uiso 1 1 calc R . .
H13B H 1.2286 0.4477 0.2537 0.120 Uiso 1 1 calc R . .
H13C H 1.2298 0.4191 0.2118 0.120 Uiso 1 1 calc R . .
C131 C 1.1454(6) 0.50262(16) 0.4720(3) 0.052(2) Uani 1 1 d . . .
H13D H 1.2176 0.5087 0.4864 0.078 Uiso 1 1 calc R . .
H13E H 1.0981 0.5121 0.4963 0.078 Uiso 1 1 calc R . .
H13F H 1.1262 0.5086 0.4300 0.078 Uiso 1 1 calc R . .
C132 C 1.0555(6) 0.23960(18) 0.4516(5) 0.077(3) Uani 1 1 d . . .
H13G H 1.1033 0.2340 0.4237 0.116 Uiso 1 1 calc R . .
H13H H 0.9944 0.2264 0.4460 0.116 Uiso 1 1 calc R . .
H13I H 1.0917 0.2378 0.4929 0.116 Uiso 1 1 calc R . .
C133 C 0.9429(5) 0.41614(15) 0.6106(3) 0.0406(17) Uani 1 1 d . . .
H13J H 0.9350 0.4150 0.5668 0.061 Uiso 1 1 calc R . .
H13K H 1.0145 0.4223 0.6265 0.061 Uiso 1 1 calc R . .
H13L H 0.8932 0.4306 0.6223 0.061 Uiso 1 1 calc R . .
C134 C 0.4523(6) 0.01154(15) 0.3885(3) 0.054(2) Uani 1 1 d . . .
H13M H 0.3880 0.0026 0.3984 0.081 Uiso 1 1 calc R . .
H13N H 0.5126 -0.0005 0.4053 0.081 Uiso 1 1 calc R . .
H13O H 0.4485 0.0126 0.3448 0.081 Uiso 1 1 calc R . .
C151 C 0.0161(17) 0.49520(15) -0.0026(4) 0.123(8) Uiso 0.50 1 d PRD A -1
H15D H -0.0012 0.4829 0.0304 0.184 Uiso 0.50 1 calc PR B -1
H15E H -0.0026 0.4846 -0.0406 0.184 Uiso 0.50 1 calc PR C -1
H15F H -0.0232 0.5138 -0.0039 0.184 Uiso 0.50 1 calc PR D -1
C152 C 0.1253(13) 0.5014(4) 0.0068(7) 0.075(5) Uiso 0.50 1 d PD A -1
H15G H 0.1655 0.4846 -0.0064 0.090 Uiso 0.50 1 calc PR A -1
H15H H 0.1408 0.5195 -0.0152 0.090 Uiso 0.50 1 calc PR A -1
O153 O 0.1480(9) 0.5055(3) 0.0667(5) 0.075(3) Uiso 0.50 1 d PD A -1
C154 C 0.2493(10) 0.5142(3) 0.0812(6) 0.044(4) Uiso 0.50 1 d PD A -1
H15I H 0.2572 0.5352 0.0698 0.053 Uiso 0.50 1 calc PR A -1
H15J H 0.2956 0.5018 0.0602 0.053 Uiso 0.50 1 calc PR A -1
C155 C 0.2755(14) 0.5107(4) 0.1447(7) 0.072(5) Uiso 0.50 1 d PD A -1
H15K H 0.2370 0.5254 0.1649 0.108 Uiso 0.50 1 calc PR A -1
H15L H 0.3509 0.5137 0.1565 0.108 Uiso 0.50 1 calc PR A -1
H15M H 0.2564 0.4907 0.1560 0.108 Uiso 0.50 1 calc PR A -1

loop_
_atom_site_aniso_label
_atom_site_aniso_U_11
_atom_site_aniso_U_22
_atom_site_aniso_U_33
_atom_site_aniso_U_23
_atom_site_aniso_U_13
_atom_site_aniso_U_12
Ge1 0.0355(4) 0.0341(4) 0.0213(3) -0.0065(3) 0.0080(3) -0.0076(3)
Ge2 0.0372(4) 0.0318(4) 0.0194(3) -0.0043(3) 0.0065(3) -0.0055(3)
Si1 0.0294(11) 0.0351(10) 0.0252(9) -0.0104(8) 0.0006(8) 0.0029(8)
Si2 0.0297(10) 0.0301(10) 0.0208(9) -0.0039(7) 0.0069(7) 0.0000(8)
C1 0.021(3) 0.027(3) 0.012(3) 0.002(2) -0.003(2) 0.001(3)
C2 0.021(3) 0.028(3) 0.025(3) 0.001(3) 0.002(3) -0.003(3)
C3 0.020(3) 0.036(4) 0.023(3) 0.000(3) 0.008(3) -0.004(3)
C4 0.018(3) 0.032(4) 0.019(3) 0.001(3) -0.002(2) 0.002(3)
C5 0.019(3) 0.030(3) 0.017(3) -0.002(3) 0.002(2) -0.002(3)
C6 0.023(3) 0.023(3) 0.019(3) 0.002(2) 0.003(3) -0.003(3)
C7 0.018(3) 0.041(4) 0.033(4) -0.018(3) 0.012(3) -0.009(3)
C8 0.033(4) 0.058(5) 0.035(4) -0.013(4) 0.001(3) -0.001(4)
C9 0.028(4) 0.100(7) 0.028(4) -0.024(4) -0.005(3) -0.008(4)
C10 0.062(6) 0.076(6) 0.047(5) -0.021(5) 0.028(5) -0.044(5)
C11 0.055(5) 0.050(5) 0.041(4) -0.017(4) 0.025(4) -0.015(4)
C12 0.041(4) 0.038(4) 0.024(3) -0.012(3) 0.012(3) -0.018(3)
C13 0.041(5) 0.072(6) 0.033(4) -0.011(4) -0.012(3) 0.012(4)
C14 0.123(10) 0.105(8) 0.049(6) 0.005(5) -0.037(6) -0.022(7)
C15 0.093(9) 0.143(10) 0.089(8) 0.013(7) 0.000(7) 0.073(8)
C16 0.062(5) 0.026(4) 0.033(4) -0.001(3) 0.019(4) -0.012(3)
C17 0.048(5) 0.046(4) 0.032(4) 0.007(3) 0.014(3) 0.000(4)
C18 0.075(6) 0.046(5) 0.039(4) -0.001(4) 0.033(4) 0.000(4)
C19 0.035(4) 0.027(3) 0.021(3) -0.008(3) 0.009(3) -0.012(3)
C20 0.023(4) 0.037(4) 0.036(4) -0.013(3) 0.014(3) -0.008(3)
C21 0.029(4) 0.056(5) 0.062(5) -0.016(4) 0.019(4) -0.004(4)
C22 0.040(5) 0.076(6) 0.051(5) -0.023(4) 0.024(4) -0.028(4)
C23 0.057(5) 0.053(5) 0.033(4) -0.009(4) 0.020(4) -0.021(4)
C24 0.041(4) 0.040(4) 0.017(3) -0.013(3) 0.007(3) -0.011(3)
C25 0.027(4) 0.036(4) 0.056(5) 0.005(4) 0.001(3) 0.006(3)
C26 0.044(5) 0.044(5) 0.080(6) 0.001(4) -0.002(4) 0.006(4)
C27 0.053(5) 0.059(5) 0.034(4) 0.004(4) 0.000(4) 0.004(4)
C28 0.059(5) 0.038(4) 0.025(4) -0.001(3) 0.012(3) -0.012(4)
C29 0.119(8) 0.035(4) 0.027(4) -0.001(3) 0.002(4) -0.018(5)
C31 0.140(10) 0.102(8) 0.058(6) -0.051(6) -0.058(6) 0.073(7)
C32 0.063(6) 0.039(4) 0.096(7) -0.026(4) 0.047(5) -0.024(4)
C33 0.064(6) 0.045(5) 0.066(5) -0.021(4) 0.039(5) -0.012(4)
C34 0.029(4) 0.027(3) 0.011(3) -0.002(2) -0.003(2) 0.006(3)
C35 0.022(3) 0.024(3) 0.019(3) 0.000(2) 0.002(2) 0.004(3)
C36 0.024(4) 0.037(4) 0.013(3) -0.001(3) 0.002(2) 0.002(3)
C37 0.025(4) 0.026(3) 0.021(3) -0.003(3) 0.000(3) 0.001(3)
C38 0.026(4) 0.024(3) 0.019(3) -0.003(3) -0.005(3) 0.000(3)
C39 0.019(3) 0.032(4) 0.017(3) -0.005(3) 0.000(2) 0.004(3)
C40 0.043(4) 0.025(3) 0.020(3) -0.005(3) 0.010(3) 0.000(3)
C41 0.049(5) 0.028(4) 0.028(4) -0.010(3) 0.012(3) -0.009(3)
C42 0.056(5) 0.057(5) 0.032(4) -0.012(4) 0.011(4) -0.024(4)
C43 0.083(7) 0.061(6) 0.021(4) -0.009(4) -0.005(4) -0.035(5)
C44 0.106(7) 0.024(4) 0.029(4) -0.001(3) 0.014(4) 0.000(4)
C45 0.070(5) 0.028(4) 0.013(3) -0.005(3) -0.004(3) 0.004(4)
C46 0.072(6) 0.035(4) 0.040(4) -0.005(3) -0.021(4) 0.021(4)
C47 0.129(10) 0.112(8) 0.025(4) 0.003(5) -0.024(5) 0.000(7)
C48 0.070(7) 0.106(8) 0.072(6) -0.040(6) -0.031(5) 0.030(6)
C50 0.057(6) 0.106(8) 0.098(8) -0.048(6) 0.019(6) 0.011(6)
C51 0.055(6) 0.063(6) 0.082(6) -0.027(5) -0.023(5) 0.011(5)
C52 0.034(4) 0.022(3) 0.010(3) 0.000(2) 0.005(3) -0.002(3)
C53 0.019(3) 0.034(4) 0.015(3) -0.001(3) -0.001(2) -0.005(3)
C54 0.027(4) 0.045(4) 0.023(3) -0.003(3) 0.004(3) -0.004(3)
C55 0.030(4) 0.043(4) 0.020(3) -0.001(3) 0.005(3) -0.006(3)
C56 0.051(5) 0.027(4) 0.022(3) 0.005(3) -0.003(3) 0.001(3)
C57 0.021(3) 0.032(3) 0.018(3) -0.005(3) -0.004(3) -0.005(3)
C58 0.031(4) 0.045(4) 0.021(3) 0.004(3) 0.001(3) -0.002(3)
C59 0.053(5) 0.056(5) 0.039(4) 0.007(4) -0.015(4) -0.002(4)
C60 0.053(5) 0.084(6) 0.040(4) 0.011(4) 0.000(4) 0.031(5)
C61 0.025(4) 0.035(4) 0.028(3) 0.003(3) -0.005(3) -0.003(3)
C62 0.037(5) 0.063(5) 0.049(5) -0.007(4) 0.002(4) 0.007(4)
C63 0.037(4) 0.055(5) 0.036(4) -0.005(3) -0.004(3) 0.003(4)
C64 0.041(4) 0.040(4) 0.029(4) -0.007(3) 0.021(3) -0.005(3)
C65 0.038(4) 0.036(4) 0.032(4) -0.011(3) 0.006(3) -0.006(3)
C66 0.032(4) 0.034(4) 0.041(4) -0.002(3) 0.010(3) 0.000(3)
C67 0.025(4) 0.028(3) 0.016(3) -0.001(3) -0.001(3) 0.002(3)
Ge3 0.0285(4) 0.0440(4) 0.0280(4) 0.0145(3) 0.0084(3) 0.0092(3)
Ge4 0.0258(4) 0.0380(4) 0.0284(4) 0.0121(3) 0.0022(3) 0.0041(3)
Si3 0.0302(10) 0.0289(10) 0.0226(9) 0.0046(7) -0.0023(7) -0.0028(8)
Si4 0.0346(11) 0.0312(10) 0.0331(10) 0.0105(8) -0.0017(8) -0.0030(8)
C68 0.023(3) 0.022(3) 0.018(3) -0.002(2) 0.005(3) -0.001(3)
C69 0.025(3) 0.031(3) 0.011(3) 0.002(2) -0.002(2) 0.004(3)
C70 0.023(3) 0.026(3) 0.016(3) 0.003(2) 0.002(2) 0.000(3)
C71 0.025(4) 0.033(4) 0.023(3) 0.002(3) 0.005(3) -0.004(3)
C72 0.015(3) 0.037(4) 0.026(3) 0.010(3) 0.002(3) -0.002(3)
C73 0.024(4) 0.053(4) 0.025(3) 0.004(3) 0.005(3) 0.000(3)
C74 0.022(4) 0.067(5) 0.030(4) 0.005(3) 0.010(3) 0.005(3)
C75 0.019(4) 0.064(5) 0.040(4) 0.015(4) 0.000(3) 0.008(3)
C76 0.029(4) 0.063(5) 0.022(3) 0.011(3) 0.002(3) -0.002(3)
C77 0.024(4) 0.044(4) 0.028(3) -0.004(3) 0.003(3) -0.005(3)
C78 0.037(4) 0.045(4) 0.033(4) 0.007(3) 0.010(3) 0.006(3)
C79 0.023(4) 0.034(4) 0.021(3) 0.002(3) 0.008(3) 0.003(3)
C80 0.024(4) 0.042(4) 0.024(3) 0.009(3) 0.006(3) 0.000(3)
C81 0.029(4) 0.080(6) 0.041(4) 0.013(4) 0.008(3) 0.003(4)
C82 0.028(4) 0.025(3) 0.017(3) 0.007(3) -0.005(3) -0.001(3)
C83 0.058(5) 0.030(4) 0.025(3) 0.001(3) -0.004(3) -0.007(4)
C84 0.090(7) 0.033(4) 0.034(4) -0.003(3) -0.008(4) -0.020(4)
C85 0.070(6) 0.053(5) 0.059(5) 0.017(4) -0.012(5) -0.037(5)
C86 0.036(4) 0.052(5) 0.039(4) 0.010(4) 0.002(3) -0.017(4)
C87 0.027(4) 0.028(3) 0.022(3) 0.013(3) -0.008(3) -0.006(3)
C88 0.075(6) 0.026(4) 0.043(4) -0.005(3) 0.010(4) 0.006(4)
C89 0.123(9) 0.068(6) 0.044(5) 0.002(4) 0.030(5) 0.022(6)
C90 0.107(8) 0.046(5) 0.053(5) -0.013(4) 0.006(5) 0.013(5)
C91 0.016(3) 0.042(4) 0.035(4) 0.012(3) 0.004(3) 0.002(3)
C92 0.037(4) 0.058(5) 0.040(4) 0.011(4) 0.013(3) 0.010(4)
C93 0.035(4) 0.055(5) 0.044(4) 0.016(4) 0.008(3) 0.013(4)
C94 0.021(3) 0.027(3) 0.023(3) 0.002(3) 0.011(3) 0.003(3)
C95 0.029(4) 0.029(3) 0.020(3) -0.001(3) 0.003(3) -0.002(3)
C96 0.027(4) 0.029(3) 0.020(3) 0.001(3) 0.001(3) 0.005(3)
C97 0.025(4) 0.023(3) 0.019(3) 0.000(2) 0.005(3) 0.001(3)
C98 0.032(4) 0.028(3) 0.017(3) 0.003(3) 0.010(3) 0.005(3)
C99 0.075(6) 0.038(4) 0.031(4) -0.003(3) 0.002(4) -0.004(4)
C100 0.025(4) 0.032(4) 0.031(3) -0.001(3) 0.007(3) -0.002(3)
C101 0.028(4) 0.025(3) 0.029(3) 0.002(3) 0.007(3) -0.003(3)
C102 0.025(4) 0.022(3) 0.024(3) -0.001(3) 0.007(3) 0.000(3)
C103 0.022(3) 0.031(3) 0.019(3) 0.005(3) 0.007(3) 0.001(3)
C104 0.029(4) 0.025(3) 0.022(3) 0.007(3) 0.012(3) 0.005(3)
C105 0.023(3) 0.028(3) 0.019(3) 0.004(3) 0.008(3) 0.003(3)
C106 0.036(4) 0.026(3) 0.028(3) 0.000(3) 0.012(3) 0.002(3)
C107 0.022(4) 0.035(4) 0.040(4) 0.004(3) 0.009(3) 0.008(3)
C108 0.025(4) 0.034(4) 0.031(4) -0.002(3) 0.003(3) -0.003(3)
C109 0.055(5) 0.065(5) 0.036(4) 0.002(4) 0.009(4) -0.014(4)
C110 0.037(4) 0.030(4) 0.025(3) 0.001(3) 0.006(3) 0.013(3)
C111 0.032(4) 0.026(3) 0.023(3) 0.009(3) 0.011(3) 0.012(3)
C112 0.027(4) 0.033(4) 0.032(4) 0.007(3) 0.010(3) 0.010(3)
C113 0.038(5) 0.069(5) 0.041(4) 0.012(4) -0.005(3) 0.006(4)
C114 0.049(5) 0.047(5) 0.043(4) 0.014(4) 0.032(4) 0.022(4)
C115 0.059(5) 0.041(4) 0.029(4) 0.003(3) 0.018(4) 0.009(4)
C116 0.034(4) 0.043(4) 0.048(4) 0.013(4) 0.024(3) 0.012(3)
C117 0.025(4) 0.045(4) 0.034(4) 0.009(3) 0.005(3) 0.000(3)
C118 0.036(4) 0.049(5) 0.048(4) 0.013(4) -0.003(3) -0.005(3)
C119 0.068(7) 0.113(8) 0.046(5) 0.006(5) -0.024(5) -0.026(6)
C120 0.033(4) 0.047(4) 0.029(3) -0.010(3) 0.008(3) 0.007(3)
C121 0.066(6) 0.040(5) 0.091(7) 0.025(5) -0.019(5) -0.014(4)
C122 0.066(7) 0.097(8) 0.245(15) 0.120(9) 0.072(9) 0.051(6)
C123 0.045(4) 0.031(4) 0.026(3) 0.009(3) 0.006(3) -0.001(3)
C124 0.032(4) 0.031(4) 0.057(5) 0.012(3) 0.006(3) 0.002(3)
C125 0.077(6) 0.059(5) 0.038(4) 0.015(4) -0.020(4) -0.025(5)
C126 0.054(5) 0.037(4) 0.030(4) -0.002(3) 0.014(3) -0.010(3)
C127 0.033(4) 0.044(4) 0.059(5) -0.021(4) 0.006(4) -0.006(3)
C128 0.244(15) 0.059(6) 0.031(5) 0.016(4) -0.035(7) 0.001(8)
C129 0.101(8) 0.059(6) 0.059(6) 0.002(5) 0.014(5) 0.021(5)
C130 0.130(9) 0.080(7) 0.035(5) 0.008(4) 0.028(5) -0.018(6)
C131 0.051(5) 0.057(5) 0.051(5) -0.012(4) 0.018(4) -0.002(4)
C132 0.046(6) 0.058(6) 0.129(9) -0.011(6) 0.021(6) -0.005(4)
C133 0.039(4) 0.048(4) 0.033(4) 0.003(3) 0.001(3) -0.007(3)
C134 0.086(7) 0.042(5) 0.033(4) 0.004(3) 0.007(4) 0.007(4)

loop_
_atom_type_symbol
_atom_type_description
_atom_type_scat_dispersion_real
_atom_type_scat_dispersion_imag
_atom_type_scat_source
C C 0.0033 0.0016 'International Tables Vol C Tables 4.2.6.8 and 6.1.1.4'
H H 0.0000 0.0000 'International Tables Vol C Tables 4.2.6.8 and 6.1.1.4'
Si Si 0.0817 0.0704 'International Tables Vol C Tables 4.2.6.8 and 6.1.1.4'
Ge Ge 0.1547 1.8001 'International Tables Vol C Tables 4.2.6.8 and 6.1.1.4'
O O 0.0106 0.0060 'International Tables Vol C Tables 4.2.6.8 and 6.1.1.4'

loop_
_geom_angle_atom_site_label_1
_geom_angle_atom_site_label_2
_geom_angle_atom_site_label_3
_geom_angle
C1 Ge1 Ge2 128.40(17)
C34 Ge2 Ge1 127.03(18)
C33 Si1 C31 110.1(5)
C33 Si1 C32 107.6(4)
C31 Si1 C32 109.5(5)
C33 Si1 C4 111.1(3)
C31 Si1 C4 109.9(3)
C32 Si1 C4 108.6(3)
C64 Si2 C65 110.4(3)
C64 Si2 C66 109.5(3)
C65 Si2 C66 110.0(3)
C64 Si2 C37 110.2(3)
C65 Si2 C37 110.0(3)
C66 Si2 C37 106.7(3)
C6 C1 C2 118.5(5)
C6 C1 Ge1 127.1(4)
C2 C1 Ge1 114.3(4)
C3 C2 C1 120.4(5)
C3 C2 C7 119.9(5)
C1 C2 C7 119.7(5)
C2 C3 C4 122.1(5)
C2 C3 H3 118.9
C4 C3 H3 118.9
C3 C4 C5 115.9(5)
C3 C4 Si1 124.2(4)
C5 C4 Si1 119.8(4)
C6 C5 C4 123.0(5)
C6 C5 H5 118.5
C4 C5 H5 118.5
C5 C6 C1 119.9(5)
C5 C6 C19 117.8(5)
C1 C6 C19 122.4(5)
C12 C7 C8 121.5(6)
C12 C7 C2 119.1(6)
C8 C7 C2 119.4(6)
C7 C8 C9 116.8(7)
C7 C8 C13 120.9(6)
C9 C8 C13 122.2(7)
C10 C9 C8 121.2(7)
C10 C9 H9 119.4
C8 C9 H9 119.4
C9 C10 C11 121.2(7)
C9 C10 H10 119.4
C11 C10 H10 119.4
C10 C11 C12 121.3(8)
C10 C11 H11 119.4
C12 C11 H11 119.4
C11 C12 C7 118.0(7)
C11 C12 C16 119.5(6)
C7 C12 C16 122.4(5)
C8 C13 C14 115.0(7)
C8 C13 C15 109.0(7)
C14 C13 C15 111.6(7)
C8 C13 H13 106.9
C14 C13 H13 106.9
C15 C13 H13 106.9
C13 C14 H14A 109.5
C13 C14 H14B 109.5
H14A C14 H14B 109.5
C13 C14 H14C 109.5
H14A C14 H14C 109.5
H14B C14 H14C 109.5
C13 C15 H15A 109.5
C13 C15 H15B 109.5
H15A C15 H15B 109.5
C13 C15 H15C 109.5
H15A C15 H15C 109.5
H15B C15 H15C 109.5
C12 C16 C17 112.4(5)
C12 C16 C18 113.9(6)
C17 C16 C18 108.4(6)
C12 C16 H16 107.3
C17 C16 H16 107.3
C18 C16 H16 107.3
C16 C17 H17A 109.5
C16 C17 H17B 109.5
H17A C17 H17B 109.5
C16 C17 H17C 109.5
H17A C17 H17C 109.5
H17B C17 H17C 109.5
C16 C18 H18A 109.5
C16 C18 H18B 109.5
H18A C18 H18B 109.5
C16 C18 H18C 109.5
H18A C18 H18C 109.5
H18B C18 H18C 109.5
C20 C19 C24 121.0(6)
C20 C19 C6 120.1(5)
C24 C19 C6 118.8(6)
C21 C20 C19 118.1(6)
C21 C20 C25 120.7(6)
C19 C20 C25 121.2(5)
C22 C21 C20 120.0(7)
C22 C21 H21 120.0
C20 C21 H21 120.0
C21 C22 C23 122.2(7)
C21 C22 H22 118.9
C23 C22 H22 118.9
C22 C23 C24 120.0(7)
C22 C23 H23 120.0
C24 C23 H23 120.0
C23 C24 C19 118.8(7)
C23 C24 C28 120.2(6)
C19 C24 C28 121.1(6)
C26 C25 C20 114.1(6)
C26 C25 C27 109.9(6)
C20 C25 C27 110.7(5)
C26 C25 H25 107.3
C20 C25 H25 107.3
C27 C25 H25 107.3
C25 C26 H26A 109.5
C25 C26 H26B 109.5
H26A C26 H26B 109.5
C25 C26 H26C 109.5
H26A C26 H26C 109.5
H26B C26 H26C 109.5
C25 C27 H27A 109.5
C25 C27 H27B 109.5
H27A C27 H27B 109.5
C25 C27 H27C 109.5
H27A C27 H27C 109.5
H27B C27 H27C 109.5
C24 C28 C29 114.0(6)
C24 C28 C134 110.4(6)
C29 C28 C134 109.2(5)
C24 C28 H28 107.7
C29 C28 H28 107.7
C134 C28 H28 107.7
C28 C29 H29A 109.5
C28 C29 H29B 109.5
H29A C29 H29B 109.5
C28 C29 H29C 109.5
H29A C29 H29C 109.5
H29B C29 H29C 109.5
Si1 C31 H31A 109.5
Si1 C31 H31B 109.5
H31A C31 H31B 109.5
Si1 C31 H31C 109.5
H31A C31 H31C 109.5
H31B C31 H31C 109.5
Si1 C32 H32A 109.5
Si1 C32 H32B 109.5
H32A C32 H32B 109.5
Si1 C32 H32C 109.5
H32A C32 H32C 109.5
H32B C32 H32C 109.5
Si1 C33 H33A 109.5
Si1 C33 H33B 109.5
H33A C33 H33B 109.5
Si1 C33 H33C 109.5
H33A C33 H33C 109.5
H33B C33 H33C 109.5
C35 C34 C39 119.1(5)
C35 C34 Ge2 113.9(4)
C39 C34 Ge2 126.8(4)
C36 C35 C34 119.7(5)
C36 C35 C40 120.4(5)
C34 C35 C40 119.7(5)
C37 C36 C35 122.5(5)
C37 C36 H36 118.8
C35 C36 H36 118.8
C36 C37 C38 116.1(5)
C36 C37 Si2 123.9(4)
C38 C37 Si2 119.8(4)
C39 C38 C37 124.2(6)
C39 C38 H38 117.9
C37 C38 H38 117.9
C38 C39 C34 118.4(5)
C38 C39 C52 119.3(5)
C34 C39 C52 122.2(5)
C41 C40 C45 120.6(6)
C41 C40 C35 119.5(5)
C45 C40 C35 119.9(6)
C42 C41 C40 119.4(7)
C42 C41 C127 119.2(7)
C40 C41 C127 121.1(6)
C43 C42 C41 121.4(8)
C43 C42 H42 119.3
C41 C42 H42 119.3
C42 C43 C44 119.6(7)
C42 C43 H43 120.2
C44 C43 H43 120.2
C43 C44 C45 122.6(7)
C43 C44 H44 118.7
C45 C44 H44 118.7
C40 C45 C44 116.3(7)
C40 C45 C46 121.1(6)
C44 C45 C46 122.5(6)
C45 C46 C47 111.7(7)
C45 C46 C48 111.3(6)
C47 C46 C48 108.7(7)
C45 C46 H46 108.3
C47 C46 H46 108.3
C48 C46 H46 108.3
C46 C47 H47A 109.5
C46 C47 H47B 109.5
H47A C47 H47B 109.5
C46 C47 H47C 109.5
H47A C47 H47C 109.5
H47B C47 H47C 109.5
C46 C48 H48A 109.5
C46 C48 H48B 109.5
H48A C48 H48B 109.5
C46 C48 H48C 109.5
H48A C48 H48C 109.5
H48B C48 H48C 109.5
C127 C50 H50A 109.5
C127 C50 H50B 109.5
H50A C50 H50B 109.5
C127 C50 H50C 109.5
H50A C50 H50C 109.5
H50B C50 H50C 109.5
C127 C51 H51A 109.5
C127 C51 H51B 109.5
H51A C51 H51B 109.5
C127 C51 H51C 109.5
H51A C51 H51C 109.5
H51B C51 H51C 109.5
C53 C52 C57 121.4(5)
C53 C52 C39 120.4(5)
C57 C52 C39 118.2(5)
C52 C53 C54 119.3(5)
C52 C53 C58 121.9(5)
C54 C53 C58 118.8(5)
C53 C54 C55 119.2(6)
C53 C54 H54 120.4
C55 C54 H54 120.4
C56 C55 C54 120.4(6)
C56 C55 H55 119.8
C54 C55 H55 119.8
C55 C56 C57 122.2(6)
C55 C56 H56 118.9
C57 C56 H56 118.9
C56 C57 C52 117.5(5)
C56 C57 C61 121.1(5)
C52 C57 C61 121.2(5)
C60 C58 C59 111.2(6)
C60 C58 C53 112.5(5)
C59 C58 C53 110.6(5)
C60 C58 H58 107.5
C59 C58 H58 107.5
C53 C58 H58 107.5
C58 C59 H59A 109.5
C58 C59 H59B 109.5
H59A C59 H59B 109.5
C58 C59 H59C 109.5
H59A C59 H59C 109.5
H59B C59 H59C 109.5
C58 C60 H60A 109.5
C58 C60 H60B 109.5
H60A C60 H60B 109.5
C58 C60 H60C 109.5
H60A C60 H60C 109.5
H60B C60 H60C 109.5
C57 C61 C63 112.4(5)
C57 C61 C62 109.9(5)
C63 C61 C62 109.8(5)
C57 C61 H61 108.2
C63 C61 H61 108.2
C62 C61 H61 108.2
C61 C62 H62A 109.5
C61 C62 H62B 109.5
H62A C62 H62B 109.5
C61 C62 H62C 109.5
H62A C62 H62C 109.5
H62B C62 H62C 109.5
C61 C63 H63A 109.5
C61 C63 H63B 109.5
H63A C63 H63B 109.5
C61 C63 H63C 109.5
H63A C63 H63C 109.5
H63B C63 H63C 109.5
Si2 C64 H64A 109.5
Si2 C64 H64B 109.5
H64A C64 H64B 109.5
Si2 C64 H64C 109.5
H64A C64 H64C 109.5
H64B C64 H64C 109.5
Si2 C65 H65A 109.5
Si2 C65 H65B 109.5
H65A C65 H65B 109.5
Si2 C65 H65C 109.5
H65A C65 H65C 109.5
H65B C65 H65C 109.5
Si2 C66 H66A 109.5
Si2 C66 H66B 109.5
H66A C66 H66B 109.5
Si2 C66 H66C 109.5
H66A C66 H66C 109.5
H66B C66 H66C 109.5
C79 C67 C68 119.2(5)
C79 C67 Ge4 117.2(4)
C68 C67 Ge4 123.6(4)
C94 Ge3 Ge4 127.90(17)
C67 Ge4 Ge3 124.89(18)
C123 Si3 C125 110.0(3)
C123 Si3 C124 110.0(3)
C125 Si3 C124 109.3(4)
C123 Si3 C97 108.4(3)
C125 Si3 C97 110.2(3)
C124 Si3 C97 109.0(3)
C121 Si4 C122 108.5(5)
C121 Si4 C128 109.9(5)
C122 Si4 C128 109.7(6)
C121 Si4 C70 110.6(3)
C122 Si4 C70 108.5(3)
C128 Si4 C70 109.6(3)
C69 C68 C67 118.7(5)
C69 C68 C82 118.1(5)
C67 C68 C82 123.3(5)
C68 C69 C70 124.3(5)
C68 C69 H69 117.8
C70 C69 H69 117.8
C69 C70 C71 115.4(5)
C69 C70 Si4 120.8(4)
C71 C70 Si4 123.8(4)
C70 C71 C79 122.5(6)
C70 C71 H71 118.8
C79 C71 H71 118.8
C73 C72 C80 119.9(6)
C73 C72 C79 119.1(5)
C80 C72 C79 120.8(5)
C74 C73 C72 119.2(6)
C74 C73 C78 119.0(6)
C72 C73 C78 121.7(6)
C75 C74 C73 120.8(6)
C75 C74 H74 119.6
C73 C74 H74 119.6
C76 C75 C74 119.9(6)
C76 C75 H75 120.1
C74 C75 H75 120.1
C80 C76 C75 121.8(6)
C80 C76 H76 119.1
C75 C76 H76 119.1
C131 C77 C81 111.2(6)
C131 C77 C80 111.4(5)
C81 C77 C80 111.7(5)
C131 C77 H77 107.4
C81 C77 H77 107.4
C80 C77 H77 107.4
C130 C78 C129 111.4(6)
C130 C78 C73 111.2(6)
C129 C78 C73 113.9(6)
C130 C78 H78 106.6
C129 C78 H78 106.6
C73 C78 H78 106.6
C67 C79 C71 119.8(6)
C67 C79 C72 122.3(5)
C71 C79 C72 117.9(5)
C76 C80 C72 118.3(6)
C76 C80 C77 120.1(6)
C72 C80 C77 121.5(5)
C77 C81 H81A 109.5
C77 C81 H81B 109.5
H81A C81 H81B 109.5
C77 C81 H81C 109.5
H81A C81 H81C 109.5
H81B C81 H81C 109.5
C83 C82 C87 120.1(6)
C83 C82 C68 120.3(5)
C87 C82 C68 119.5(5)
C84 C83 C82 118.1(7)
C84 C83 C88 121.0(6)
C82 C83 C88 120.9(6)
C85 C84 C83 121.9(7)
C85 C84 H84 119.1
C83 C84 H84 119.1
C84 C85 C86 120.2(7)
C84 C85 H85 119.9
C86 C85 H85 119.9
C87 C86 C85 120.8(7)
C87 C86 H86 119.6
C85 C86 H86 119.6
C86 C87 C82 118.9(6)
C86 C87 C91 120.8(6)
C82 C87 C91 120.3(5)
C83 C88 C90 113.1(6)
C83 C88 C89 111.6(7)
C90 C88 C89 111.5(6)
C83 C88 H88 106.7
C90 C88 H88 106.7
C89 C88 H88 106.7
C88 C89 H89A 109.5
C88 C89 H89B 109.5
H89A C89 H89B 109.5
C88 C89 H89C 109.5
H89A C89 H89C 109.5
H89B C89 H89C 109.5
C88 C90 H90A 109.5
C88 C90 H90B 109.5
H90A C90 H90B 109.5
C88 C90 H90C 109.5
H90A C90 H90C 109.5
H90B C90 H90C 109.5
C93 C91 C92 109.9(5)
C93 C91 C87 110.8(5)
C92 C91 C87 112.4(5)
C93 C91 H91 107.8
C92 C91 H91 107.8
C87 C91 H91 107.8
C91 C92 H92A 109.5
C91 C92 H92B 109.5
H92A C92 H92B 109.5
C91 C92 H92C 109.5
H92A C92 H92C 109.5
H92B C92 H92C 109.5
C91 C93 H93A 109.5
C91 C93 H93B 109.5
H93A C93 H93B 109.5
C91 C93 H93C 109.5
H93A C93 H93C 109.5
H93B C93 H93C 109.5
C95 C94 C102 120.0(5)
C95 C94 Ge3 124.1(4)
C102 C94 Ge3 115.6(4)
C96 C95 C94 119.3(5)
C96 C95 C111 120.1(5)
C94 C95 C111 120.3(5)
C95 C96 C97 122.4(6)
C95 C96 H96 118.8
C97 C96 H96 118.8
C98 C97 C96 117.2(5)
C98 C97 Si3 120.3(4)
C96 C97 Si3 122.4(4)
C97 C98 C102 122.7(5)
C97 C98 H98 118.7
C102 C98 H98 118.7
C101 C99 H99A 109.5
C101 C99 H99B 109.5
H99A C99 H99B 109.5
C101 C99 H99C 109.5
H99A C99 H99C 109.5
H99B C99 H99C 109.5
C105 C100 C133 112.1(5)
C105 C100 C109 111.7(5)
C133 C100 C109 110.0(5)
C105 C100 H100 107.6
C133 C100 H100 107.6
C109 C100 H100 107.6
C103 C101 C126 111.3(5)
C103 C101 C99 112.0(5)
C126 C101 C99 110.2(5)
C103 C101 H101 107.7
C126 C101 H101 107.7
C99 C101 H101 107.7
C98 C102 C94 118.3(5)
C98 C102 C104 118.8(5)
C94 C102 C104 122.9(5)
C108 C103 C104 117.6(5)
C108 C103 C101 120.0(5)
C104 C103 C101 122.3(5)
C103 C104 C105 122.0(5)
C103 C104 C102 119.0(5)
C105 C104 C102 118.9(5)
C106 C105 C104 117.8(6)
C106 C105 C100 119.6(5)
C104 C105 C100 122.6(5)
C107 C106 C105 121.5(6)
C107 C106 H106 119.3
C105 C106 H106 119.3
C108 C107 C106 118.9(6)
C108 C107 H107 120.6
C106 C107 H107 120.6
C103 C108 C107 122.2(6)
C103 C108 H108 118.9
C107 C108 H108 118.9
C100 C109 H10A 109.5
C100 C109 H10B 109.5
H10A C109 H10B 109.5
C100 C109 H10C 109.5
H10A C109 H10C 109.5
H10B C109 H10C 109.5
C115 C110 C111 118.0(6)
C115 C110 C120 119.8(6)
C111 C110 C120 122.1(5)
C112 C111 C110 122.2(5)
C112 C111 C95 120.8(5)
C110 C111 C95 116.9(5)
C116 C112 C111 117.2(6)
C116 C112 C117 121.4(6)
C111 C112 C117 121.4(5)
C117 C113 H11A 109.5
C117 C113 H11B 109.5
H11A C113 H11B 109.5
C117 C113 H11C 109.5
H11A C113 H11C 109.5
H11B C113 H11C 109.5
C116 C114 C115 122.5(6)
C116 C114 H114 118.8
C115 C114 H114 118.8
C114 C115 C110 119.5(7)
C114 C115 H115 120.3
C110 C115 H115 120.3
C114 C116 C112 120.6(7)
C114 C116 H116 119.7
C112 C116 H116 119.7
C112 C117 C118 114.5(5)
C112 C117 C113 110.0(6)
C118 C117 C113 110.3(6)
C112 C117 H117 107.2
C118 C117 H117 107.2
C113 C117 H117 107.2
C117 C118 H11D 109.5
C117 C118 H11E 109.5
H11D C118 H11E 109.5
C117 C118 H11F 109.5
H11D C118 H11F 109.5
H11E C118 H11F 109.5
C120 C119 H11G 109.5
C120 C119 H11H 109.5
H11G C119 H11H 109.5
C120 C119 H11I 109.5
H11G C119 H11I 109.5
H11H C119 H11I 109.5
C110 C120 C132 111.8(6)
C110 C120 C119 113.7(6)
C132 C120 C119 111.2(7)
C110 C120 H120 106.6
C132 C120 H120 106.6
C119 C120 H120 106.6
Si4 C121 H12A 109.5
Si4 C121 H12B 109.5
H12A C121 H12B 109.5
Si4 C121 H12C 109.5
H12A C121 H12C 109.5
H12B C121 H12C 109.5
Si4 C122 H12D 109.5
Si4 C122 H12E 109.5
H12D C122 H12E 109.5
Si4 C122 H12F 109.5
H12D C122 H12F 109.5
H12E C122 H12F 109.5
Si3 C123 H12G 109.5
Si3 C123 H12H 109.5
H12G C123 H12H 109.5
Si3 C123 H12I 109.5
H12G C123 H12I 109.5
H12H C123 H12I 109.5
Si3 C124 H12J 109.5
Si3 C124 H12K 109.5
H12J C124 H12K 109.5
Si3 C124 H12L 109.5
H12J C124 H12L 109.5
H12K C124 H12L 109.5
Si3 C125 H12M 109.5
Si3 C125 H12N 109.5
H12M C125 H12N 109.5
Si3 C125 H12O 109.5
H12M C125 H12O 109.5
H12N C125 H12O 109.5
C101 C126 H12P 109.5
C101 C126 H12Q 109.5
H12P C126 H12Q 109.5
C101 C126 H12R 109.5
H12P C126 H12R 109.5
H12Q C126 H12R 109.5
C41 C127 C51 113.4(6)
C41 C127 C50 109.8(7)
C51 C127 C50 109.8(7)
C41 C127 H127 107.9
C51 C127 H127 107.9
C50 C127 H127 107.9
Si4 C128 H12S 109.5
Si4 C128 H12T 109.5
H12S C128 H12T 109.5
Si4 C128 H12U 109.5
H12S C128 H12U 109.5
H12T C128 H12U 109.5
C78 C129 H12V 109.5
C78 C129 H12W 109.5
H12V C129 H12W 109.5
C78 C129 H12$ 109.5
H12V C129 H12$ 109.5
H12W C129 H12$ 109.5
C78 C130 H13A 109.5
C78 C130 H13B 109.5
H13A C130 H13B 109.5
C78 C130 H13C 109.5
H13A C130 H13C 109.5
H13B C130 H13C 109.5
C77 C131 H13D 109.5
C77 C131 H13E 109.5
H13D C131 H13E 109.5
C77 C131 H13F 109.5
H13D C131 H13F 109.5
H13E C131 H13F 109.5
C120 C132 H13G 109.5
C120 C132 H13H 109.5
H13G C132 H13H 109.5
C120 C132 H13I 109.5
H13G C132 H13I 109.5
H13H C132 H13I 109.5
C100 C133 H13J 109.5
C100 C133 H13K 109.5
H13J C133 H13K 109.5
C100 C133 H13L 109.5
H13J C133 H13L 109.5
H13K C133 H13L 109.5
C28 C134 H13M 109.5
C28 C134 H13N 109.5
H13M C134 H13N 109.5
C28 C134 H13O 109.5
H13M C134 H13O 109.5
H13N C134 H13O 109.5
C152 C151 H15D 109.5
C152 C151 H15E 109.5
H15D C151 H15E 109.5
C152 C151 H15F 109.5
H15D C151 H15F 109.5
H15E C151 H15F 109.5
O153 C152 C151 103.6(12)
O153 C152 H15G 111.0
C151 C152 H15G 111.0
O153 C152 H15H 111.0
C151 C152 H15H 111.0
H15G C152 H15H 109.0
C152 O153 C154 109.6(13)
O153 C154 C155 106.4(13)
O153 C154 H15I 110.4
C155 C154 H15I 110.4
O153 C154 H15J 110.4
C155 C154 H15J 110.4
H15I C154 H15J 108.6
C154 C155 H15K 109.5
C154 C155 H15L 109.5
H15K C155 H15L 109.5
C154 C155 H15M 109.5
H15K C155 H15M 109.5
H15L C155 H15M 109.5

loop_
_geom_bond_atom_site_label_1
_geom_bond_atom_site_label_2
_geom_bond_distance
Ge1 C1 1.971(5)
Ge1 Ge2 2.2444(9)
Ge2 C34 1.963(5)
Si1 C33 1.837(7)
Si1 C31 1.843(8)
Si1 C32 1.848(7)
Si1 C4 1.876(6)
Si2 C64 1.864(6)
Si2 C65 1.868(6)
Si2 C66 1.874(6)
Si2 C37 1.876(6)
C1 C6 1.402(8)
C1 C2 1.407(8)
C2 C3 1.392(8)
C2 C7 1.512(8)
C3 C4 1.407(8)
C3 H3 0.9500
C4 C5 1.411(8)
C5 C6 1.387(7)
C5 H5 0.9500
C6 C19 1.489(8)
C7 C12 1.403(9)
C7 C8 1.411(9)
C8 C9 1.426(10)
C8 C13 1.480(10)
C9 C10 1.350(11)
C9 H9 0.9500
C10 C11 1.364(11)
C10 H10 0.9500
C11 C12 1.396(9)
C11 H11 0.9500
C12 C16 1.512(9)
C13 C14 1.521(10)
C13 C15 1.549(11)
C13 H13 1.0000
C14 H14A 0.9800
C14 H14B 0.9800
C14 H14C 0.9800
C15 H15A 0.9800
C15 H15B 0.9800
C15 H15C 0.9800
C16 C17 1.513(9)
C16 C18 1.538(8)
C16 H16 1.0000
C17 H17A 0.9800
C17 H17B 0.9800
C17 H17C 0.9800
C18 H18A 0.9800
C18 H18B 0.9800
C18 H18C 0.9800
C19 C20 1.409(9)
C19 C24 1.411(8)
C20 C21 1.407(9)
C20 C25 1.521(9)
C21 C22 1.366(10)
C21 H21 0.9500
C22 C23 1.376(11)
C22 H22 0.9500
C23 C24 1.388(9)
C23 H23 0.9500
C24 C28 1.504(9)
C25 C26 1.515(9)
C25 C27 1.526(9)
C25 H25 1.0000
C26 H26A 0.9800
C26 H26B 0.9800
C26 H26C 0.9800
C27 H27A 0.9800
C27 H27B 0.9800
C27 H27C 0.9800
C28 C29 1.526(9)
C28 C134 1.534(9)
C28 H28 1.0000
C29 H29A 0.9800
C29 H29B 0.9800
C29 H29C 0.9800
C31 H31A 0.9800
C31 H31B 0.9800
C31 H31C 0.9800
C32 H32A 0.9800
C32 H32B 0.9800
C32 H32C 0.9800
C33 H33A 0.9800
C33 H33B 0.9800
C33 H33C 0.9800
C34 C35 1.407(8)
C34 C39 1.418(8)
C35 C36 1.394(7)
C35 C40 1.491(8)
C36 C37 1.393(8)
C36 H36 0.9500
C37 C38 1.398(8)
C38 C39 1.376(7)
C38 H38 0.9500
C39 C52 1.505(7)
C40 C41 1.409(9)
C40 C45 1.415(9)
C41 C42 1.396(9)
C41 C127 1.512(9)
C42 C43 1.361(11)
C42 H42 0.9500
C43 C44 1.371(11)
C43 H43 0.9500
C44 C45 1.429(10)
C44 H44 0.9500
C45 C46 1.501(10)
C46 C47 1.541(10)
C46 C48 1.551(11)
C46 H46 1.0000
C47 H47A 0.9800
C47 H47B 0.9800
C47 H47C 0.9800
C48 H48A 0.9800
C48 H48B 0.9800
C48 H48C 0.9800
C50 C127 1.538(10)
C50 H50A 0.9800
C50 H50B 0.9800
C50 H50C 0.9800
C51 C127 1.530(10)
C51 H51A 0.9800
C51 H51B 0.9800
C51 H51C 0.9800
C52 C53 1.383(8)
C52 C57 1.409(8)
C53 C54 1.396(8)
C53 C58 1.539(8)
C54 C55 1.403(8)
C54 H54 0.9500
C55 C56 1.353(9)
C55 H55 0.9500
C56 C57 1.384(8)
C56 H56 0.9500
C57 C61 1.522(8)
C58 C60 1.509(9)
C58 C59 1.510(9)
C58 H58 1.0000
C59 H59A 0.9800
C59 H59B 0.9800
C59 H59C 0.9800
C60 H60A 0.9800
C60 H60B 0.9800
C60 H60C 0.9800
C61 C63 1.536(8)
C61 C62 1.540(9)
C61 H61 1.0000
C62 H62A 0.9800
C62 H62B 0.9800
C62 H62C 0.9800
C63 H63A 0.9800
C63 H63B 0.9800
C63 H63C 0.9800
C64 H64A 0.9800
C64 H64B 0.9800
C64 H64C 0.9800
C65 H65A 0.9800
C65 H65B 0.9800
C65 H65C 0.9800
C66 H66A 0.9800
C66 H66B 0.9800
C66 H66C 0.9800
C67 C79 1.394(8)
C67 C68 1.407(8)
C67 Ge4 1.969(6)
Ge3 C94 1.964(6)
Ge3 Ge4 2.2470(10)
Si3 C123 1.857(6)
Si3 C125 1.868(7)
Si3 C124 1.872(6)
Si3 C97 1.882(6)
Si4 C121 1.818(7)
Si4 C122 1.830(9)
Si4 C128 1.852(8)
Si4 C70 1.870(6)
C68 C69 1.384(7)
C68 C82 1.483(8)
C69 C70 1.394(8)
C69 H69 0.9500
C70 C71 1.401(8)
C71 C79 1.401(8)
C71 H71 0.9500
C72 C73 1.404(8)
C72 C80 1.417(8)
C72 C79 1.508(8)
C73 C74 1.382(9)
C73 C78 1.535(9)
C74 C75 1.377(9)
C74 H74 0.9500
C75 C76 1.376(9)
C75 H75 0.9500
C76 C80 1.374(8)
C76 H76 0.9500
C77 C131 1.513(9)
C77 C81 1.525(9)
C77 C80 1.529(8)
C77 H77 1.0000
C78 C130 1.483(9)
C78 C129 1.492(10)
C78 H78 1.0000
C81 H81A 0.9800
C81 H81B 0.9800
C81 H81C 0.9800
C82 C83 1.409(8)
C82 C87 1.412(8)
C83 C84 1.384(10)
C83 C88 1.520(10)
C84 C85 1.356(11)
C84 H84 0.9500
C85 C86 1.382(10)
C85 H85 0.9500
C86 C87 1.375(8)
C86 H86 0.9500
C87 C91 1.529(9)
C88 C90 1.524(9)
C88 C89 1.529(10)
C88 H88 1.0000
C89 H89A 0.9800
C89 H89B 0.9800
C89 H89C 0.9800
C90 H90A 0.9800
C90 H90B 0.9800
C90 H90C 0.9800
C91 C93 1.525(8)
C91 C92 1.525(8)
C91 H91 1.0000
C92 H92A 0.9800
C92 H92B 0.9800
C92 H92C 0.9800
C93 H93A 0.9800
C93 H93B 0.9800
C93 H93C 0.9800
C94 C95 1.399(8)
C94 C102 1.412(7)
C95 C96 1.394(8)
C95 C111 1.500(8)
C96 C97 1.397(8)
C96 H96 0.9500
C97 C98 1.391(8)
C98 C102 1.406(8)
C98 H98 0.9500
C99 C101 1.529(8)
C99 H99A 0.9800
C99 H99B 0.9800
C99 H99C 0.9800
C100 C105 1.518(8)
C100 C133 1.521(8)
C100 C109 1.530(8)
C100 H100 1.0000
C101 C103 1.511(8)
C101 C126 1.522(8)
C101 H101 1.0000
C102 C104 1.496(8)
C103 C108 1.381(8)
C103 C104 1.404(8)
C104 C105 1.405(8)
C105 C106 1.393(8)
C106 C107 1.390(9)
C106 H106 0.9500
C107 C108 1.390(8)
C107 H107 0.9500
C108 H108 0.9500
C109 H10A 0.9800
C109 H10B 0.9800
C109 H10C 0.9800
C110 C115 1.392(8)
C110 C111 1.415(8)
C110 C120 1.509(9)
C111 C112 1.409(9)
C112 C116 1.397(8)
C112 C117 1.501(9)
C113 C117 1.552(9)
C113 H11A 0.9800
C113 H11B 0.9800
C113 H11C 0.9800
C114 C116 1.369(10)
C114 C115 1.381(10)
C114 H114 0.9500
C115 H115 0.9500
C116 H116 0.9500
C117 C118 1.525(9)
C117 H117 1.0000
C118 H11D 0.9800
C118 H11E 0.9800
C118 H11F 0.9800
C119 C120 1.533(9)
C119 H11G 0.9800
C119 H11H 0.9800
C119 H11I 0.9800
C120 C132 1.523(10)
C120 H120 1.0000
C121 H12A 0.9800
C121 H12B 0.9800
C121 H12C 0.9800
C122 H12D 0.9800
C122 H12E 0.9800
C122 H12F 0.9800
C123 H12G 0.9800
C123 H12H 0.9800
C123 H12I 0.9800
C124 H12J 0.9800
C124 H12K 0.9800
C124 H12L 0.9800
C125 H12M 0.9800
C125 H12N 0.9800
C125 H12O 0.9800
C126 H12P 0.9800
C126 H12Q 0.9800
C126 H12R 0.9800
C127 H127 1.0000
C128 H12S 0.9800
C128 H12T 0.9800
C128 H12U 0.9800
C129 H12V 0.9800
C129 H12W 0.9800
C129 H12$ 0.9800
C130 H13A 0.9800
C130 H13B 0.9800
C130 H13C 0.9800
C131 H13D 0.9800
C131 H13E 0.9800
C131 H13F 0.9800
C132 H13G 0.9800
C132 H13H 0.9800
C132 H13I 0.9800
C133 H13J 0.9800
C133 H13K 0.9800
C133 H13L 0.9800
C134 H13M 0.9800
C134 H13N 0.9800
C134 H13O 0.9800
C151 C152 1.422(18)
C151 H15D 0.9800
C151 H15E 0.9800
C151 H15F 0.9800
C152 O153 1.353(13)
C152 H15G 0.9900
C152 H15H 0.9900
O153 C154 1.358(13)
C154 C155 1.429(17)
C154 H15I 0.9900
C154 H15J 0.9900
C155 H15K 0.9800
C155 H15L 0.9800
C155 H15M 0.9800

loop_
_geom_torsion_atom_site_label_1
_geom_torsion_atom_site_label_2
_geom_torsion_atom_site_label_3
_geom_torsion_atom_site_label_4
_geom_torsion
C1 Ge1 Ge2 C34 175.3(3)
Ge2 Ge1 C1 C6 22.9(6)
Ge2 Ge1 C1 C2 -156.0(3)
C6 C1 C2 C3 -4.1(8)
Ge1 C1 C2 C3 174.9(4)
C6 C1 C2 C7 177.1(5)
Ge1 C1 C2 C7 -3.8(7)
C1 C2 C3 C4 1.3(9)
C7 C2 C3 C4 -180.0(6)
C2 C3 C4 C5 2.0(8)
C2 C3 C4 Si1 -174.8(4)
C33 Si1 C4 C3 19.0(6)
C31 Si1 C4 C3 -103.1(7)
C32 Si1 C4 C3 137.1(5)
C33 Si1 C4 C5 -157.7(5)
C31 Si1 C4 C5 80.2(6)
C32 Si1 C4 C5 -39.6(6)
C3 C4 C5 C6 -2.5(8)
Si1 C4 C5 C6 174.4(4)
C4 C5 C6 C1 -0.3(9)
C4 C5 C6 C19 -179.2(5)
C2 C1 C6 C5 3.6(8)
Ge1 C1 C6 C5 -175.3(4)
C2 C1 C6 C19 -177.5(5)
Ge1 C1 C6 C19 3.6(8)
C3 C2 C7 C12 90.9(7)
C1 C2 C7 C12 -90.3(7)
C3 C2 C7 C8 -87.4(7)
C1 C2 C7 C8 91.3(7)
C12 C7 C8 C9 -0.3(9)
C2 C7 C8 C9 178.0(6)
C12 C7 C8 C13 -176.7(6)
C2 C7 C8 C13 1.5(9)
C7 C8 C9 C10 1.3(10)
C13 C8 C9 C10 177.7(7)
C8 C9 C10 C11 -1.1(11)
C9 C10 C11 C12 -0.2(11)
C10 C11 C12 C7 1.2(10)
C10 C11 C12 C16 -177.6(6)
C8 C7 C12 C11 -0.9(9)
C2 C7 C12 C11 -179.2(5)
C8 C7 C12 C16 177.9(6)
C2 C7 C12 C16 -0.4(9)
C7 C8 C13 C14 -135.5(8)
C9 C8 C13 C14 48.3(10)
C7 C8 C13 C15 98.3(8)
C9 C8 C13 C15 -78.0(9)
C11 C12 C16 C17 -90.1(7)
C7 C12 C16 C17 91.1(7)
C11 C12 C16 C18 33.6(8)
C7 C12 C16 C18 -145.1(6)
C5 C6 C19 C20 -89.5(7)
C1 C6 C19 C20 91.6(7)
C5 C6 C19 C24 86.7(7)
C1 C6 C19 C24 -92.2(7)
C24 C19 C20 C21 0.1(9)
C6 C19 C20 C21 176.3(6)
C24 C19 C20 C25 -177.4(5)
C6 C19 C20 C25 -1.2(9)
C19 C20 C21 C22 1.2(10)
C25 C20 C21 C22 178.7(6)
C20 C21 C22 C23 -1.2(11)
C21 C22 C23 C24 -0.2(11)
C22 C23 C24 C19 1.6(10)
C22 C23 C24 C28 -177.0(6)
C20 C19 C24 C23 -1.5(9)
C6 C19 C24 C23 -177.7(5)
C20 C19 C24 C28 177.1(5)
C6 C19 C24 C28 0.9(8)
C21 C20 C25 C26 42.0(9)
C19 C20 C25 C26 -140.5(6)
C21 C20 C25 C27 -82.6(8)
C19 C20 C25 C27 94.9(7)
C23 C24 C28 C29 -41.9(9)
C19 C24 C28 C29 139.5(6)
C23 C24 C28 C134 81.4(7)
C19 C24 C28 C134 -97.2(7)
Ge1 Ge2 C34 C35 -169.4(3)
Ge1 Ge2 C34 C39 16.0(6)
C39 C34 C35 C36 0.3(8)
Ge2 C34 C35 C36 -174.8(4)
C39 C34 C35 C40 175.0(5)
Ge2 C34 C35 C40 -0.1(7)
C34 C35 C36 C37 -0.4(9)
C40 C35 C36 C37 -175.0(6)
C35 C36 C37 C38 -0.3(9)
C35 C36 C37 Si2 174.8(4)
C64 Si2 C37 C36 -1.6(6)
C65 Si2 C37 C36 120.4(5)
C66 Si2 C37 C36 -120.3(5)
C64 Si2 C37 C38 173.3(5)
C65 Si2 C37 C38 -64.8(5)
C66 Si2 C37 C38 54.5(5)
C36 C37 C38 C39 1.1(9)
Si2 C37 C38 C39 -174.1(5)
C37 C38 C39 C34 -1.2(9)
C37 C38 C39 C52 177.4(5)
C35 C34 C39 C38 0.4(8)
Ge2 C34 C39 C38 174.8(4)
C35 C34 C39 C52 -178.2(5)
Ge2 C34 C39 C52 -3.8(8)
C36 C35 C40 C41 90.4(7)
C34 C35 C40 C41 -84.1(7)
C36 C35 C40 C45 -89.2(7)
C34 C35 C40 C45 96.3(7)
C45 C40 C41 C42 -0.6(9)
C35 C40 C41 C42 179.8(5)
C45 C40 C41 C127 173.7(6)
C35 C40 C41 C127 -5.9(9)
C40 C41 C42 C43 0.3(10)
C127 C41 C42 C43 -174.1(6)
C41 C42 C43 C44 0.0(11)
C42 C43 C44 C45 0.1(11)
C41 C40 C45 C44 0.7(9)
C35 C40 C45 C44 -179.7(5)
C41 C40 C45 C46 -177.4(6)
C35 C40 C45 C46 2.2(9)
C43 C44 C45 C40 -0.4(10)
C43 C44 C45 C46 177.6(7)
C40 C45 C46 C47 119.0(7)
C44 C45 C46 C47 -58.9(9)
C40 C45 C46 C48 -119.2(7)
C44 C45 C46 C48 62.8(9)
C38 C39 C52 C53 86.6(7)
C34 C39 C52 C53 -94.9(7)
C38 C39 C52 C57 -92.5(7)
C34 C39 C52 C57 86.1(7)
C57 C52 C53 C54 0.4(9)
C39 C52 C53 C54 -178.6(5)
C57 C52 C53 C58 178.1(5)
C39 C52 C53 C58 -0.9(8)
C52 C53 C54 C55 0.5(9)
C58 C53 C54 C55 -177.3(5)
C53 C54 C55 C56 -0.4(9)
C54 C55 C56 C57 -0.6(10)
C55 C56 C57 C52 1.5(9)
C55 C56 C57 C61 177.7(6)
C53 C52 C57 C56 -1.4(8)
C39 C52 C57 C56 177.7(5)
C53 C52 C57 C61 -177.6(5)
C39 C52 C57 C61 1.4(8)
C52 C53 C58 C60 142.9(6)
C54 C53 C58 C60 -39.4(8)
C52 C53 C58 C59 -92.2(7)
C54 C53 C58 C59 85.5(7)
C56 C57 C61 C63 39.8(8)
C52 C57 C61 C63 -144.1(6)
C56 C57 C61 C62 -82.8(7)
C52 C57 C61 C62 93.3(7)
C79 C67 Ge4 Ge3 149.3(4)
C68 C67 Ge4 Ge3 -33.3(5)
C94 Ge3 Ge4 C67 -166.1(3)
C79 C67 C68 C69 -2.5(8)
Ge4 C67 C68 C69 -179.9(4)
C79 C67 C68 C82 176.5(5)
Ge4 C67 C68 C82 -0.8(8)
C67 C68 C69 C70 -0.3(8)
C82 C68 C69 C70 -179.4(5)
C68 C69 C70 C71 1.5(8)
C68 C69 C70 Si4 -177.9(4)
C121 Si4 C70 C69 167.6(5)
C122 Si4 C70 C69 48.6(7)
C128 Si4 C70 C69 -71.1(7)
C121 Si4 C70 C71 -11.8(6)
C122 Si4 C70 C71 -130.8(7)
C128 Si4 C70 C71 109.4(6)
C69 C70 C71 C79 0.0(8)
Si4 C70 C71 C79 179.4(4)
C80 C72 C73 C74 -0.7(9)
C79 C72 C73 C74 175.6(6)
C80 C72 C73 C78 -177.3(6)
C79 C72 C73 C78 -1.0(9)
C72 C73 C74 C75 -0.5(10)
C78 C73 C74 C75 176.2(6)
C73 C74 C75 C76 1.1(10)
C74 C75 C76 C80 -0.4(10)
C74 C73 C78 C130 -77.2(9)
C72 C73 C78 C130 99.5(8)
C74 C73 C78 C129 49.6(9)
C72 C73 C78 C129 -133.7(7)
C68 C67 C79 C71 4.0(8)
Ge4 C67 C79 C71 -178.5(4)
C68 C67 C79 C72 -173.4(5)
Ge4 C67 C79 C72 4.1(7)
C70 C71 C79 C67 -2.7(9)
C70 C71 C79 C72 174.8(5)
C73 C72 C79 C67 85.5(7)
C80 C72 C79 C67 -98.2(7)
C73 C72 C79 C71 -91.9(7)
C80 C72 C79 C71 84.3(7)
C75 C76 C80 C72 -0.8(10)
C75 C76 C80 C77 179.5(6)
C73 C72 C80 C76 1.3(9)
C79 C72 C80 C76 -174.9(6)
C73 C72 C80 C77 -178.9(6)
C79 C72 C80 C77 4.8(9)
C131 C77 C80 C76 73.1(8)
C81 C77 C80 C76 -51.9(8)
C131 C77 C80 C72 -106.7(7)
C81 C77 C80 C72 128.3(6)
C69 C68 C82 C83 94.0(7)
C67 C68 C82 C83 -85.0(7)
C69 C68 C82 C87 -82.3(7)
C67 C68 C82 C87 98.6(7)
C87 C82 C83 C84 2.5(9)
C68 C82 C83 C84 -173.8(6)
C87 C82 C83 C88 179.5(6)
C68 C82 C83 C88 3.2(9)
C82 C83 C84 C85 -1.4(11)
C88 C83 C84 C85 -178.4(7)
C83 C84 C85 C86 -0.6(12)
C84 C85 C86 C87 1.5(11)
C85 C86 C87 C82 -0.4(10)
C85 C86 C87 C91 177.8(6)
C83 C82 C87 C86 -1.6(9)
C68 C82 C87 C86 174.7(5)
C83 C82 C87 C91 -179.8(5)
C68 C82 C87 C91 -3.5(8)
C84 C83 C88 C90 -52.2(9)
C82 C83 C88 C90 130.8(7)
C84 C83 C88 C89 74.4(9)
C82 C83 C88 C89 -102.5(8)
C86 C87 C91 C93 -80.0(7)
C82 C87 C91 C93 98.1(6)
C86 C87 C91 C92 43.5(8)
C82 C87 C91 C92 -138.4(6)
Ge4 Ge3 C94 C95 -35.6(6)
Ge4 Ge3 C94 C102 149.7(4)
C102 C94 C95 C96 -2.5(9)
Ge3 C94 C95 C96 -177.0(4)
C102 C94 C95 C111 171.7(5)
Ge3 C94 C95 C111 -2.8(8)
C94 C95 C96 C97 1.2(9)
C111 C95 C96 C97 -173.1(5)
C95 C96 C97 C98 0.0(9)
C95 C96 C97 Si3 176.2(4)
C123 Si3 C97 C98 20.2(6)
C125 Si3 C97 C98 -100.2(6)
C124 Si3 C97 C98 139.8(5)
C123 Si3 C97 C96 -155.9(5)
C125 Si3 C97 C96 83.7(6)
C124 Si3 C97 C96 -36.3(6)
C96 C97 C98 C102 0.3(9)
Si3 C97 C98 C102 -176.0(4)
C97 C98 C102 C94 -1.7(9)
C97 C98 C102 C104 178.0(5)
C95 C94 C102 C98 2.8(9)
Ge3 C94 C102 C98 177.7(4)
C95 C94 C102 C104 -176.9(5)
Ge3 C94 C102 C104 -1.9(8)
C126 C101 C103 C108 -70.6(7)
C99 C101 C103 C108 53.2(7)
C126 C101 C103 C104 105.6(6)
C99 C101 C103 C104 -130.6(6)
C108 C103 C104 C105 -0.9(8)
C101 C103 C104 C105 -177.2(5)
C108 C103 C104 C102 174.4(5)
C101 C103 C104 C102 -1.9(8)
C98 C102 C104 C103 -88.3(7)
C94 C102 C104 C103 91.3(7)
C98 C102 C104 C105 87.1(7)
C94 C102 C104 C105 -93.2(7)
C103 C104 C105 C106 2.5(8)
C102 C104 C105 C106 -172.9(5)
C103 C104 C105 C100 -178.1(5)
C102 C104 C105 C100 6.6(8)
C133 C100 C105 C106 -61.4(7)
C109 C100 C105 C106 62.6(7)
C133 C100 C105 C104 119.2(6)
C109 C100 C105 C104 -116.9(6)
C104 C105 C106 C107 -2.6(8)
C100 C105 C106 C107 177.9(5)
C105 C106 C107 C108 1.2(9)
C104 C103 C108 C107 -0.6(9)
C101 C103 C108 C107 175.8(5)
C106 C107 C108 C103 0.5(9)
C115 C110 C111 C112 -1.3(9)
C120 C110 C111 C112 176.3(6)
C115 C110 C111 C95 177.0(5)
C120 C110 C111 C95 -5.4(8)
C96 C95 C111 C112 -91.7(7)
C94 C95 C111 C112 94.1(7)
C96 C95 C111 C110 89.9(7)
C94 C95 C111 C110 -84.2(7)
C110 C111 C112 C116 1.1(9)
C95 C111 C112 C116 -177.1(5)
C110 C111 C112 C117 -178.8(5)
C95 C111 C112 C117 2.9(9)
C116 C114 C115 C110 -1.3(10)
C111 C110 C115 C114 1.3(9)
C120 C110 C115 C114 -176.3(6)
C115 C114 C116 C112 1.2(10)
C111 C112 C116 C114 -1.0(9)
C117 C112 C116 C114 178.9(6)
C116 C112 C117 C118 35.3(9)
C111 C112 C117 C118 -144.8(6)
C116 C112 C117 C113 -89.6(7)
C111 C112 C117 C113 90.4(7)
C115 C110 C120 C132 73.8(8)
C111 C110 C120 C132 -103.7(7)
C115 C110 C120 C119 -53.1(9)
C111 C110 C120 C119 129.3(7)
C42 C41 C127 C51 -50.4(9)
C40 C41 C127 C51 135.3(7)
C42 C41 C127 C50 72.9(8)
C40 C41 C127 C50 -101.4(7)
C151 C152 O153 C154 -174.5(11)
C152 O153 C154 C155 -165.5(14)
